data_7039513
loop_
_publ_author_name
'Zhao, Minggang'
'Wang, Lixia'
'Li, Pangpang'
'Ma, Jianping'
'Zheng, Wenjun'

_publ_section_title
;
 1,2,4-Diazaphospholide complexes of lanthanum(iii), cerium(iii),
 neodymium(iii), praseodymium(iii), and samarium(iii): synthesis, X-ray
 structural characterization, and magnetic susceptibility studies.
;
_journal_issue 27
_journal_name_full 'Dalton transactions (Cambridge, England : 2003)'
_journal_page_first 11172
_journal_page_last 11181
_journal_paper_doi 10.1039/c6dt00696e
_journal_volume 45
_journal_year 2016
_chemical_formula_sum 'C84 H66 K2 N10 P5 Sm'
_chemical_formula_weight 1598.87
_chemical_name_systematic
; 
 ? 
;
_space_group_IT_number 19
_symmetry_cell_setting orthorhombic
_symmetry_space_group_name_Hall 'P 2ac 2ab'
_symmetry_space_group_name_H-M 'P 21 21 21'
_atom_sites_solution_hydrogens geom
_atom_sites_solution_primary direct
_atom_sites_solution_secondary difmap
_audit_creation_method SHELXL-97
_audit_update_record
;
2016-04-22 deposited with the CCDC.
2016-05-27 downloaded from the CCDC.
;
_cell_angle_alpha 90.00
_cell_angle_beta 90.00
_cell_angle_gamma 90.00
_cell_formula_units_Z 4
_cell_length_a 17.4551(2)
_cell_length_b 21.7027(3)
_cell_length_c 22.1513(3)
_cell_measurement_reflns_used 46725
_cell_measurement_temperature 298(2)
_cell_measurement_theta_max 27.7100
_cell_measurement_theta_min 2.9880
_cell_volume 8391.42(19)
_computing_cell_refinement
;
CrysAlisPro, Agilent Technologies,
Version 1.171.37.33 (release 27-03-2014 CrysAlis171 .NET)
(compiled Mar 27 2014,17:12:48)
;
_computing_data_collection
;
CrysAlisPro, Agilent Technologies,
Version 1.171.37.33 (release 27-03-2014 CrysAlis171 .NET)
(compiled Mar 27 2014,17:12:48)
;
_computing_data_reduction
;
CrysAlisPro, Agilent Technologies,
Version 1.171.37.33 (release 27-03-2014 CrysAlis171 .NET)
(compiled Mar 27 2014,17:12:48)
;
_computing_molecular_graphics 'Bruker SHELXTL'
_computing_publication_material 'Bruker SHELXTL'
_computing_structure_refinement 'SHELXL-97 (Sheldrick, 1997)'
_computing_structure_solution 'SHELXS-97 (Sheldrick, 1990)'
_diffrn_ambient_temperature 298(2)
_diffrn_detector 'CCD plate'
_diffrn_detector_area_resol_mean 16.0251
_diffrn_detector_type Eos
_diffrn_measured_fraction_theta_full 0.998
_diffrn_measured_fraction_theta_max 0.998
_diffrn_measurement_device 'four-circle diffractometer'
_diffrn_measurement_device_type 'Xcalibur, Eos'
_diffrn_measurement_method '\w scans'
_diffrn_radiation_monochromator graphite
_diffrn_radiation_probe x-ray
_diffrn_radiation_type 'Mo K\a'
_diffrn_radiation_wavelength 0.71073
_diffrn_reflns_av_R_equivalents 0.0542
_diffrn_reflns_av_unetI/netI 0.0337
_diffrn_reflns_limit_h_max 21
_diffrn_reflns_limit_h_min -21
_diffrn_reflns_limit_k_max 26
_diffrn_reflns_limit_k_min -26
_diffrn_reflns_limit_l_max 26
_diffrn_reflns_limit_l_min -27
_diffrn_reflns_number 162085
_diffrn_reflns_theta_full 25.68
_diffrn_reflns_theta_max 25.68
_diffrn_reflns_theta_min 2.88
_diffrn_source 'Enhance (Mo) X-ray Source'
_diffrn_standards_decay_% none
_diffrn_standards_interval_count 1.0000
_diffrn_standards_interval_time 27.1300
_diffrn_standards_number 183820
_exptl_absorpt_coefficient_mu 0.942
_exptl_absorpt_correction_T_max 1.00000
_exptl_absorpt_correction_T_min 0.42094
_exptl_absorpt_correction_type multi-scan
_exptl_absorpt_process_details
;
CrysAlisPro, Agilent Technologies,
Version 1.171.37.33 (release 27-03-2014 CrysAlis171 .NET)
(compiled Mar 27 2014,17:12:48)
Empirical absorption correction using spherical harmonics,
 implemented in SCALE3 ABSPACK scaling algorithm.
;
_exptl_crystal_colour pale-yellow
_exptl_crystal_density_diffrn 1.266
_exptl_crystal_density_method 'not measured'
_exptl_crystal_description block
_exptl_crystal_F_000 3260
_exptl_crystal_size_max 0.28
_exptl_crystal_size_mid 0.24
_exptl_crystal_size_min 0.14
_refine_diff_density_max 0.692
_refine_diff_density_min -0.471
_refine_diff_density_rms 0.087
_refine_ls_abs_structure_details 'Flack H D (1983), Acta Cryst. A39, 876-881'
_refine_ls_abs_structure_Flack -0.025(11)
_refine_ls_extinction_method none
_refine_ls_goodness_of_fit_ref 1.098
_refine_ls_hydrogen_treatment constr
_refine_ls_matrix_type full
_refine_ls_number_parameters 893
_refine_ls_number_reflns 15909
_refine_ls_number_restraints 236
_refine_ls_restrained_S_all 1.115
_refine_ls_R_factor_all 0.0601
_refine_ls_R_factor_gt 0.0440
_refine_ls_shift/su_max 0.005
_refine_ls_shift/su_mean 0.000
_refine_ls_structure_factor_coef Fsqd
_refine_ls_weighting_details 'calc w=1/[\s^2^(Fo^2^)+(0.0750P)^2^+8.1624P] where P=(Fo^2^+2Fc^2^)/3'
_refine_ls_weighting_scheme calc
_refine_ls_wR_factor_gt 0.1253
_refine_ls_wR_factor_ref 0.1372
_reflns_number_gt 13539
_reflns_number_total 15909
_reflns_threshold_expression >2sigma(I)
_cod_data_source_file c6dt00696e2.cif
_cod_data_source_block 150429-1c
_cod_depositor_comments 'Adding full bibliography for 7039512--7039521.cif.'
_cod_database_code 7039513

loop_
_symmetry_equiv_pos_as_xyz
'x, y, z'
'-x+1/2, -y, z+1/2'
'-x, y+1/2, -z+1/2'
'x+1/2, -y+1/2, -z'

loop_
_atom_site_label
_atom_site_type_symbol
_atom_site_fract_x
_atom_site_fract_y
_atom_site_fract_z
_atom_site_U_iso_or_equiv
_atom_site_adp_type
_atom_site_occupancy
_atom_site_symmetry_multiplicity
_atom_site_calc_flag
_atom_site_refinement_flags
C1 C 0.7524(5) 0.3393(3) 0.5533(3) 0.0651(19) Uani 1 1 d .
H1 H 0.7001 0.3335 0.5478 0.078 Uiso 1 1 calc R
C2 C 0.7865(6) 0.3158(4) 0.6038(4) 0.082(3) Uani 1 1 d .
H2 H 0.7577 0.2944 0.6322 0.098 Uiso 1 1 calc R
C3 C 0.8643(6) 0.3240(5) 0.6121(4) 0.089(3) Uani 1 1 d .
H3 H 0.8876 0.3082 0.6466 0.106 Uiso 1 1 calc R
C4 C 0.9073(5) 0.3549(4) 0.5707(4) 0.081(2) Uani 1 1 d .
H4 H 0.9596 0.3603 0.5768 0.097 Uiso 1 1 calc R
C5 C 0.8715(4) 0.3787(3) 0.5186(3) 0.0631(19) Uani 1 1 d .
H5 H 0.9007 0.3993 0.4898 0.076 Uiso 1 1 calc R
C6 C 0.7938(4) 0.3718(3) 0.5096(3) 0.0515(15) Uani 1 1 d .
C7 C 0.7567(4) 0.3977(3) 0.4561(3) 0.0516(15) Uani 1 1 d .
C8 C 0.6835(4) 0.4432(4) 0.3755(3) 0.0598(17) Uani 1 1 d .
C9 C 0.6291(3) 0.4696(4) 0.3314(3) 0.100(2) Uani 1 1 d GU
C10 C 0.5555(3) 0.4454(3) 0.3277(3) 0.119(2) Uani 1 1 d GU
H10 H 0.5410 0.4131 0.3529 0.143 Uiso 1 1 calc R
C11 C 0.5035(3) 0.4695(4) 0.2865(4) 0.131(2) Uani 1 1 d GU
H11 H 0.4543 0.4534 0.2840 0.157 Uiso 1 1 calc R
C12 C 0.5251(4) 0.5178(4) 0.2489(3) 0.127(2) Uani 1 1 d GU
H12 H 0.4903 0.5339 0.2213 0.152 Uiso 1 1 calc R
C13 C 0.5987(4) 0.5419(3) 0.2526(3) 0.117(2) Uani 1 1 d GU
H13 H 0.6132 0.5742 0.2274 0.140 Uiso 1 1 calc R
C14 C 0.6507(3) 0.5178(3) 0.2938(3) 0.104(2) Uani 1 1 d GU
H14 H 0.6999 0.5340 0.2963 0.125 Uiso 1 1 calc R
C15 C 0.7009(5) 0.4968(4) 0.1189(4) 0.078(2) Uani 1 1 d .
H15 H 0.7002 0.5413 0.1261 0.093 Uiso 1 1 calc R
C16 C 0.6298(5) 0.4761(4) 0.1031(4) 0.084(3) Uani 1 1 d .
H16 H 0.5927 0.5099 0.1053 0.101 Uiso 1 1 calc R
C17 C 0.5999(6) 0.4238(5) 0.1304(5) 0.103(3) Uani 1 1 d .
H17 H 0.5519 0.4092 0.1193 0.123 Uiso 1 1 calc R
C18 C 0.6418(5) 0.3938(4) 0.1740(5) 0.094(3) Uani 1 1 d .
H18 H 0.6213 0.3595 0.1933 0.113 Uiso 1 1 calc R
C19 C 0.7127(4) 0.4141(4) 0.1888(3) 0.0698(19) Uani 1 1 d .
H19 H 0.7412 0.3925 0.2172 0.084 Uiso 1 1 calc R
C20 C 0.7439(4) 0.4669(3) 0.1624(3) 0.0604(18) Uani 1 1 d .
C21 C 0.8221(4) 0.4863(3) 0.1782(3) 0.0533(14) Uani 1 1 d .
C22 C 0.9501(4) 0.5239(3) 0.1931(3) 0.0532(16) Uani 1 1 d .
C23 C 1.0259(2) 0.5531(2) 0.1967(2) 0.0602(18) Uani 1 1 d G
C24 C 1.0616(3) 0.5725(3) 0.14390(18) 0.085(3) Uani 1 1 d G
H24 H 1.0377 0.5666 0.1068 0.102 Uiso 1 1 calc R
C25 C 1.1330(3) 0.6008(3) 0.1465(3) 0.104(3) Uani 1 1 d G
H25 H 1.1568 0.6138 0.1112 0.125 Uiso 1 1 calc R
C26 C 1.1687(3) 0.6097(3) 0.2020(3) 0.103(4) Uani 1 1 d G
H26 H 1.2164 0.6286 0.2037 0.124 Uiso 1 1 calc R
C27 C 1.1330(3) 0.5902(3) 0.2547(2) 0.090(3) Uani 1 1 d G
H27 H 1.1569 0.5962 0.2918 0.107 Uiso 1 1 calc R
C28 C 1.0616(3) 0.5620(3) 0.25209(18) 0.070(2) Uani 1 1 d G
H28 H 1.0378 0.5490 0.2874 0.084 Uiso 1 1 calc R
C29 C 0.9971(6) 0.3691(4) 0.1518(4) 0.0863(18) Uani 1 1 d U
H29 H 0.9940 0.3931 0.1865 0.104 Uiso 1 1 calc R
C30 C 1.0520(7) 0.3831(5) 0.1080(4) 0.100(2) Uani 1 1 d U
H30 H 1.0861 0.4155 0.1136 0.120 Uiso 1 1 calc R
C31 C 1.0546(7) 0.3481(5) 0.0565(5) 0.102(2) Uani 1 1 d U
H31 H 1.0902 0.3576 0.0267 0.122 Uiso 1 1 calc R
C32 C 1.0062(6) 0.2998(5) 0.0482(4) 0.098(2) Uani 1 1 d U
H32 H 1.0093 0.2767 0.0129 0.117 Uiso 1 1 calc R
C33 C 0.9526(6) 0.2846(5) 0.0914(4) 0.0857(18) Uani 1 1 d U
H33 H 0.9201 0.2512 0.0855 0.103 Uiso 1 1 calc R
C34 C 0.9474(5) 0.3199(4) 0.1444(3) 0.0738(17) Uani 1 1 d U
C35 C 0.8896(5) 0.3047(3) 0.1900(3) 0.0590(17) Uani 1 1 d .
C36 C 0.7858(4) 0.2767(3) 0.2541(3) 0.0593(18) Uani 1 1 d .
C37 C 0.7140(3) 0.2568(3) 0.2885(3) 0.093(2) Uani 1 1 d GU
C38 C 0.6955(4) 0.2814(3) 0.3445(3) 0.106(2) Uani 1 1 d GU
H38 H 0.7275 0.3104 0.3624 0.127 Uiso 1 1 calc R
C39 C 0.6290(4) 0.2627(3) 0.3739(3) 0.118(2) Uani 1 1 d GU
H39 H 0.6166 0.2791 0.4114 0.141 Uiso 1 1 calc R
C40 C 0.5811(3) 0.2194(4) 0.3471(4) 0.122(2) Uani 1 1 d GU
H40 H 0.5367 0.2069 0.3668 0.146 Uiso 1 1 calc R
C41 C 0.5997(4) 0.1948(3) 0.2911(4) 0.123(2) Uani 1 1 d GU
H41 H 0.5676 0.1659 0.2732 0.147 Uiso 1 1 calc R
C42 C 0.6661(4) 0.2135(3) 0.2617(3) 0.111(2) Uani 1 1 d GU
H42 H 0.6785 0.1971 0.2242 0.134 Uiso 1 1 calc R
C43 C 0.8722(3) 0.2496(2) 0.4349(3) 0.084(3) Uani 1 1 d G
H43 H 0.8497 0.2776 0.4086 0.100 Uiso 1 1 calc R
C44 C 0.8264(4) 0.2118(3) 0.4706(4) 0.106(3) Uani 1 1 d G
H44 H 0.7734 0.2146 0.4681 0.127 Uiso 1 1 calc R
C45 C 0.8600(6) 0.1699(3) 0.5100(3) 0.138(6) Uani 1 1 d G
H45 H 0.8294 0.1447 0.5338 0.166 Uiso 1 1 calc R
C46 C 0.9393(6) 0.1657(3) 0.5137(3) 0.144(6) Uani 1 1 d G
H46 H 0.9618 0.1377 0.5400 0.173 Uiso 1 1 calc R
C47 C 0.9851(4) 0.2034(3) 0.4780(3) 0.115(4) Uani 1 1 d G
H47 H 1.0382 0.2006 0.4805 0.138 Uiso 1 1 calc R
C48 C 0.9515(3) 0.2454(2) 0.4386(2) 0.075(2) Uani 1 1 d G
C49 C 1.0008(5) 0.2855(3) 0.4024(3) 0.0623(18) Uani 1 1 d .
C50 C 1.0935(4) 0.3471(4) 0.3468(3) 0.0626(19) Uani 1 1 d .
C51 C 1.1571(5) 0.3797(5) 0.3189(5) 0.095(2) Uani 1 1 d U
C52 C 1.1469(5) 0.4131(6) 0.2663(5) 0.102(2) Uani 1 1 d U
H52 H 1.0989 0.4143 0.2482 0.122 Uiso 1 1 calc R
C53 C 1.2080(6) 0.4453(6) 0.2401(6) 0.116(2) Uani 1 1 d U
H53 H 1.2008 0.4663 0.2039 0.139 Uiso 1 1 calc R
C54 C 1.2760(7) 0.4460(7) 0.2667(6) 0.129(2) Uani 1 1 d U
H54 H 1.3143 0.4720 0.2523 0.154 Uiso 1 1 calc R
C55 C 1.2901(7) 0.4088(7) 0.3148(6) 0.134(2) Uani 1 1 d U
H55 H 1.3394 0.4068 0.3306 0.160 Uiso 1 1 calc R
C56 C 1.2289(6) 0.3719(7) 0.3424(5) 0.120(2) Uani 1 1 d U
H56 H 1.2385 0.3447 0.3740 0.143 Uiso 1 1 calc R
C57 C 1.0674(4) 0.4284(4) 0.4858(3) 0.0663(19) Uani 1 1 d .
H57 H 1.0514 0.4060 0.4523 0.080 Uiso 1 1 calc R
C58 C 1.1140(5) 0.3998(4) 0.5294(4) 0.089(3) Uani 1 1 d .
H58 H 1.1302 0.3593 0.5239 0.107 Uiso 1 1 calc R
C59 C 1.1353(5) 0.4316(5) 0.5797(4) 0.093(3) Uani 1 1 d .
H59 H 1.1642 0.4125 0.6096 0.111 Uiso 1 1 calc R
C60 C 1.1139(6) 0.4914(5) 0.5858(4) 0.093(3) Uani 1 1 d .
H60 H 1.1298 0.5134 0.6195 0.112 Uiso 1 1 calc R
C61 C 1.0691(5) 0.5204(4) 0.5430(3) 0.073(2) Uani 1 1 d .
H61 H 1.0549 0.5613 0.5486 0.087 Uiso 1 1 calc R
C62 C 1.0450(4) 0.4891(3) 0.4919(3) 0.0540(16) Uani 1 1 d .
C63 C 0.9968(3) 0.5206(3) 0.4459(3) 0.0473(14) Uani 1 1 d .
C64 C 0.9282(3) 0.5831(3) 0.3751(3) 0.0459(12) Uani 1 1 d .
C65 C 0.8916(4) 0.6280(3) 0.3342(3) 0.0503(13) Uani 1 1 d .
C66 C 0.8375(5) 0.6099(3) 0.2922(3) 0.0643(19) Uani 1 1 d .
H66 H 0.8239 0.5685 0.2896 0.077 Uiso 1 1 calc R
C67 C 0.8031(6) 0.6527(4) 0.2536(4) 0.085(3) Uani 1 1 d .
H67 H 0.7687 0.6394 0.2243 0.102 Uiso 1 1 calc R
C68 C 0.8202(6) 0.7150(4) 0.2591(4) 0.085(3) Uani 1 1 d .
H68 H 0.7955 0.7440 0.2351 0.102 Uiso 1 1 calc R
C69 C 0.8743(6) 0.7334(4) 0.3008(5) 0.094(3) Uani 1 1 d .
H69 H 0.8670 0.7747 0.3178 0.113 Uiso 1 1 calc R
C70 C 0.9088(5) 0.6910(3) 0.3385(3) 0.074(2) Uani 1 1 d .
H70 H 0.9264 0.7061 0.3778 0.089 Uiso 1 1 calc R
C71 C 0.7117(5) 0.6387(4) 0.5359(3) 0.108(4) Uani 1 1 d G
H71 H 0.7177 0.6425 0.5798 0.130 Uiso 1 1 calc R
C72 C 0.6537(5) 0.6019(3) 0.5125(6) 0.131(5) Uani 1 1 d G
H72 H 0.6189 0.5802 0.5400 0.158 Uiso 1 1 calc R
C73 C 0.6384(5) 0.6026(5) 0.4509(6) 0.174(8) Uani 1 1 d G
H73 H 0.5944 0.5797 0.4350 0.209 Uiso 1 1 calc R
C74 C 0.6810(8) 0.6401(6) 0.4128(3) 0.205(12) Uani 1 1 d G
H74 H 0.6691 0.6416 0.3696 0.246 Uiso 1 1 calc R
C75 C 0.7390(7) 0.6770(4) 0.4362(4) 0.148(7) Uani 1 1 d G
H75 H 0.7683 0.7041 0.4094 0.178 Uiso 1 1 calc R
C76 C 0.7543(5) 0.6763(3) 0.4978(5) 0.127(5) Uani 1 1 d G
C77 C 0.8189(10) 0.7142(7) 0.5231(12) 0.233(11) Uani 1 1 d .
H77A H 0.8654 0.7045 0.5021 0.350 Uiso 1 1 calc R
H77B H 0.8250 0.7051 0.5653 0.350 Uiso 1 1 calc R
H77C H 0.8075 0.7572 0.5182 0.350 Uiso 1 1 calc R
C78 C 0.1819(12) 0.4084(7) 0.8973(7) 0.175(7) Uani 0.50 1 d PGDU
H78 H 0.1951 0.3777 0.8699 0.210 Uiso 0.50 1 calc PR
C79 C 0.2386(11) 0.4382(9) 0.9303(9) 0.175(7) Uani 0.50 1 d PGDU
H79 H 0.2898 0.4274 0.9249 0.210 Uiso 0.50 1 calc PR
C80 C 0.2190(14) 0.4841(8) 0.9712(7) 0.175(7) Uani 0.50 1 d PGDU
H80 H 0.2569 0.5040 0.9933 0.209 Uiso 0.50 1 calc PR
C81 C 0.1426(15) 0.5002(7) 0.9792(7) 0.176(7) Uani 0.50 1 d PGDU
H81 H 0.1294 0.5309 1.0066 0.211 Uiso 0.50 1 calc PR
C82 C 0.0858(12) 0.4704(8) 0.9462(8) 0.177(6) Uani 0.50 1 d PGDU
H82 H 0.0347 0.4812 0.9515 0.212 Uiso 0.50 1 calc PR
C83 C 0.1055(11) 0.4245(7) 0.9053(6) 0.175(6) Uani 0.50 1 d PGDU
C84 C 0.0445(14) 0.3927(11) 0.8702(9) 0.177(6) Uani 0.50 1 d PDU
H84A H -0.0044 0.4001 0.8887 0.265 Uiso 0.50 1 calc PR
H84B H 0.0545 0.3492 0.8695 0.265 Uiso 0.50 1 calc PR
H84C H 0.0439 0.4082 0.8296 0.265 Uiso 0.50 1 calc PR
C85 C 0.3360(11) 0.3178(7) 0.1775(9) 0.178(7) Uani 0.50 1 d PGDU
H85 H 0.2928 0.3299 0.1989 0.214 Uiso 0.50 1 calc PR
C86 C 0.3994(13) 0.2947(8) 0.2080(9) 0.182(7) Uani 0.50 1 d PGU
H86 H 0.3986 0.2914 0.2498 0.219 Uiso 0.50 1 calc PR
C87 C 0.4640(11) 0.2766(7) 0.1759(12) 0.181(7) Uani 0.50 1 d PGU
H87 H 0.5065 0.2611 0.1964 0.217 Uiso 0.50 1 calc PR
C88 C 0.4653(10) 0.2815(7) 0.1134(12) 0.178(7) Uani 0.50 1 d PGU
H88 H 0.5086 0.2694 0.0919 0.213 Uiso 0.50 1 calc PR
C89 C 0.4019(12) 0.3046(7) 0.0829(9) 0.175(7) Uani 0.50 1 d PGDU
H89 H 0.4028 0.3079 0.0410 0.210 Uiso 0.50 1 calc PR
C90 C 0.3373(10) 0.3227(7) 0.1149(9) 0.177(7) Uani 0.50 1 d PGDU
C91 C 0.2711(13) 0.3505(10) 0.0828(13) 0.182(7) Uani 0.50 1 d PDU
H91A H 0.2873 0.3649 0.0439 0.272 Uiso 0.50 1 calc PR
H91B H 0.2516 0.3845 0.1059 0.272 Uiso 0.50 1 calc PR
H91C H 0.2317 0.3201 0.0779 0.272 Uiso 0.50 1 calc PR
K1 K 0.80177(12) 0.53487(9) 0.46522(10) 0.0823(6) Uani 1 1 d .
K2 K 0.96863(13) 0.21485(10) 0.28533(10) 0.0899(6) Uani 1 1 d .
N1 N 0.7576(3) 0.4365(2) 0.3617(2) 0.0509(12) Uani 1 1 d .
N2 N 0.7978(2) 0.4110(2) 0.4071(2) 0.0450(11) Uani 1 1 d .
N3 N 0.9542(3) 0.4876(2) 0.4077(2) 0.0463(12) Uani 1 1 d .
N4 N 0.9146(3) 0.5225(2) 0.3678(2) 0.0443(11) Uani 1 1 d .
N5 N 0.9695(3) 0.3327(2) 0.3712(2) 0.0488(12) Uani 1 1 d .
N6 N 1.0213(3) 0.3659(3) 0.3392(2) 0.0557(14) Uani 1 1 d .
N7 N 0.8308(3) 0.3191(2) 0.2796(2) 0.0533(13) Uani 1 1 d .
N8 N 0.8914(3) 0.3341(2) 0.2439(2) 0.0493(11) Uani 1 1 d .
N9 N 0.9276(3) 0.4860(2) 0.2369(2) 0.0448(12) Uani 1 1 d .
N10 N 0.8547(3) 0.4660(2) 0.2284(2) 0.0482(12) Uani 1 1 d .
P1 P 0.65943(10) 0.41724(12) 0.44827(9) 0.0685(5) Uani 1 1 d .
P2 P 0.88193(14) 0.53658(9) 0.13642(8) 0.0679(5) Uani 1 1 d .
P3 P 0.81305(14) 0.25342(9) 0.18252(10) 0.0762(6) Uani 1 1 d .
P4 P 1.10102(15) 0.28156(11) 0.39439(11) 0.0832(7) Uani 1 1 d .
P5 P 0.99129(11) 0.60037(8) 0.43408(9) 0.0587(5) Uani 1 1 d .
Sm1 Sm 0.892963(16) 0.416817(12) 0.323860(12) 0.03718(8) Uani 1 1 d .

loop_
_atom_site_aniso_label
_atom_site_aniso_U_11
_atom_site_aniso_U_22
_atom_site_aniso_U_33
_atom_site_aniso_U_23
_atom_site_aniso_U_13
_atom_site_aniso_U_12
C1 0.067(5) 0.066(4) 0.063(4) -0.009(4) 0.017(4) -0.005(4)
C2 0.098(7) 0.091(6) 0.057(5) 0.020(4) 0.017(5) -0.008(5)
C3 0.109(8) 0.101(7) 0.056(5) 0.021(5) -0.001(5) 0.007(6)
C4 0.075(6) 0.102(6) 0.066(5) 0.014(4) 0.008(4) 0.009(5)
C5 0.070(5) 0.064(4) 0.056(4) 0.011(3) 0.013(3) 0.003(3)
C6 0.047(4) 0.054(4) 0.053(4) -0.006(3) 0.015(3) -0.004(3)
C7 0.044(3) 0.058(4) 0.053(3) -0.008(3) 0.013(3) -0.006(3)
C8 0.040(4) 0.073(4) 0.066(4) -0.006(3) 0.007(3) -0.001(3)
C9 0.049(3) 0.140(5) 0.110(5) 0.019(4) -0.005(3) 0.014(3)
C10 0.060(3) 0.167(6) 0.130(5) 0.028(5) -0.013(4) 0.004(4)
C11 0.072(4) 0.177(6) 0.144(5) 0.027(5) -0.018(4) 0.008(4)
C12 0.082(4) 0.161(6) 0.138(5) 0.025(5) -0.021(4) 0.020(4)
C13 0.085(4) 0.141(5) 0.124(5) 0.021(4) -0.015(4) 0.020(4)
C14 0.067(4) 0.132(5) 0.114(5) 0.016(4) -0.009(4) 0.016(4)
C15 0.094(6) 0.068(5) 0.072(5) 0.004(4) -0.030(5) 0.008(4)
C16 0.073(6) 0.081(6) 0.098(6) 0.015(5) -0.032(5) 0.008(4)
C17 0.081(6) 0.109(7) 0.118(7) 0.007(6) -0.038(6) -0.016(6)
C18 0.085(6) 0.075(5) 0.124(8) 0.023(6) -0.025(6) -0.006(4)
C19 0.076(5) 0.066(4) 0.068(4) 0.005(4) -0.021(4) -0.001(4)
C20 0.078(5) 0.051(4) 0.053(4) -0.002(3) -0.016(3) 0.007(3)
C21 0.072(4) 0.044(3) 0.044(3) -0.001(3) -0.006(3) 0.003(3)
C22 0.076(5) 0.038(3) 0.046(4) 0.003(3) 0.003(3) 0.001(3)
C23 0.077(5) 0.044(3) 0.059(4) 0.001(3) 0.015(3) -0.002(3)
C24 0.101(6) 0.079(6) 0.074(5) 0.022(4) 0.024(5) -0.014(5)
C25 0.124(9) 0.082(7) 0.106(7) 0.009(6) 0.042(7) -0.025(6)
C26 0.080(6) 0.073(6) 0.158(10) 0.000(6) 0.035(7) -0.022(5)
C27 0.086(6) 0.080(6) 0.102(6) -0.006(5) 0.005(5) -0.018(5)
C28 0.070(5) 0.065(5) 0.074(5) -0.005(4) 0.006(4) -0.005(4)
C29 0.106(4) 0.083(4) 0.069(3) -0.003(3) 0.025(3) 0.022(3)
C30 0.116(5) 0.101(4) 0.083(4) 0.007(4) 0.030(4) 0.023(4)
C31 0.119(5) 0.110(5) 0.076(4) 0.006(4) 0.027(4) 0.034(4)
C32 0.116(5) 0.110(4) 0.067(3) -0.003(4) 0.011(3) 0.039(4)
C33 0.106(4) 0.092(4) 0.059(3) -0.005(3) -0.001(3) 0.038(3)
C34 0.098(4) 0.072(4) 0.051(3) -0.006(3) 0.005(3) 0.033(3)
C35 0.081(5) 0.045(3) 0.052(4) -0.007(3) -0.015(4) 0.020(4)
C36 0.073(5) 0.035(3) 0.070(4) 0.008(3) -0.020(4) -0.007(3)
C37 0.078(4) 0.075(4) 0.127(5) 0.034(4) -0.030(4) -0.033(3)
C38 0.089(4) 0.093(4) 0.136(5) 0.024(4) -0.001(4) -0.034(4)
C39 0.097(4) 0.110(5) 0.147(5) 0.024(4) 0.004(4) -0.038(4)
C40 0.099(4) 0.115(5) 0.152(5) 0.035(4) -0.004(4) -0.040(4)
C41 0.098(4) 0.114(5) 0.156(5) 0.026(4) -0.022(5) -0.044(4)
C42 0.091(4) 0.101(4) 0.142(5) 0.026(4) -0.032(4) -0.040(4)
C43 0.112(8) 0.052(4) 0.087(6) 0.003(4) 0.029(5) 0.002(4)
C44 0.146(10) 0.065(5) 0.106(7) 0.006(6) 0.041(7) 0.003(6)
C45 0.231(17) 0.075(7) 0.108(9) 0.022(7) 0.066(11) 0.002(9)
C46 0.233(17) 0.102(9) 0.098(9) 0.041(7) 0.004(11) 0.010(11)
C47 0.171(11) 0.086(7) 0.089(7) 0.039(6) -0.022(7) 0.013(7)
C48 0.121(7) 0.037(4) 0.067(5) 0.002(3) 0.000(5) 0.002(4)
C49 0.076(5) 0.059(4) 0.051(4) -0.011(3) -0.011(3) 0.023(4)
C50 0.051(4) 0.080(5) 0.057(4) -0.019(3) -0.008(3) 0.021(4)
C51 0.048(3) 0.136(5) 0.100(4) -0.003(4) 0.008(4) 0.008(3)
C52 0.060(3) 0.127(5) 0.118(5) 0.008(4) 0.008(4) 0.007(4)
C53 0.074(4) 0.142(5) 0.132(5) 0.011(4) 0.014(4) 0.005(4)
C54 0.080(4) 0.166(6) 0.141(5) 0.013(5) 0.014(4) -0.009(4)
C55 0.080(4) 0.183(6) 0.138(5) 0.012(5) 0.008(4) -0.008(4)
C56 0.068(4) 0.169(5) 0.121(5) 0.006(5) 0.004(4) -0.006(4)
C57 0.061(4) 0.073(5) 0.064(4) 0.003(4) -0.013(3) 0.010(4)
C58 0.081(6) 0.096(6) 0.090(6) 0.016(5) -0.018(5) 0.010(5)
C59 0.077(6) 0.124(9) 0.077(6) 0.028(6) -0.024(4) 0.002(5)
C60 0.093(7) 0.127(8) 0.059(4) 0.002(5) -0.031(5) -0.011(7)
C61 0.064(5) 0.089(6) 0.065(5) -0.005(4) -0.006(4) -0.006(4)
C62 0.041(3) 0.074(5) 0.047(3) -0.004(3) 0.000(3) -0.006(3)
C63 0.041(3) 0.057(4) 0.044(3) -0.006(3) -0.001(3) -0.006(3)
C64 0.047(3) 0.042(3) 0.049(3) -0.006(3) 0.005(2) -0.007(3)
C65 0.053(3) 0.046(3) 0.052(3) -0.004(3) 0.003(3) 0.000(3)
C66 0.082(5) 0.047(4) 0.064(4) -0.008(3) -0.015(4) 0.005(3)
C67 0.100(7) 0.066(5) 0.088(6) -0.003(4) -0.037(5) 0.013(5)
C68 0.104(7) 0.069(5) 0.081(6) 0.011(4) -0.015(5) 0.012(5)
C69 0.120(8) 0.046(4) 0.116(7) 0.033(4) 0.008(6) 0.007(5)
C70 0.104(7) 0.047(4) 0.071(5) 0.001(3) -0.013(4) -0.017(4)
C71 0.133(10) 0.095(7) 0.096(7) 0.013(6) 0.061(7) 0.046(7)
C72 0.089(8) 0.083(7) 0.222(17) 0.014(8) 0.076(9) 0.012(6)
C73 0.167(15) 0.22(2) 0.131(12) -0.041(14) -0.036(11) 0.097(14)
C74 0.29(3) 0.23(2) 0.089(10) -0.044(12) -0.018(13) 0.17(2)
C75 0.234(19) 0.134(11) 0.076(7) 0.015(7) 0.062(10) 0.078(12)
C76 0.127(10) 0.062(6) 0.192(14) -0.019(7) 0.066(10) 0.007(6)
C77 0.164(16) 0.109(11) 0.43(3) -0.083(17) -0.01(2) -0.029(11)
C78 0.283(19) 0.142(11) 0.101(8) 0.019(7) -0.008(11) -0.060(12)
C79 0.282(19) 0.140(11) 0.103(9) 0.019(7) -0.008(11) -0.057(12)
C80 0.281(19) 0.137(11) 0.106(9) 0.021(7) -0.008(11) -0.056(12)
C81 0.283(19) 0.137(11) 0.108(8) 0.024(7) -0.006(11) -0.057(12)
C82 0.282(18) 0.141(10) 0.108(8) 0.023(7) -0.006(10) -0.059(11)
C83 0.281(19) 0.141(11) 0.103(8) 0.022(7) -0.007(10) -0.061(12)
C84 0.282(18) 0.141(10) 0.108(8) 0.023(7) -0.006(10) -0.059(11)
C85 0.163(12) 0.088(8) 0.283(18) -0.032(11) 0.053(13) -0.055(8)
C86 0.166(12) 0.095(8) 0.285(18) -0.032(11) 0.055(13) -0.052(9)
C87 0.167(12) 0.093(8) 0.284(18) -0.036(11) 0.053(13) -0.049(9)
C88 0.166(12) 0.086(8) 0.281(18) -0.036(11) 0.055(13) -0.053(8)
C89 0.165(12) 0.080(8) 0.281(17) -0.038(10) 0.051(13) -0.060(8)
C90 0.165(12) 0.082(8) 0.285(17) -0.035(10) 0.048(13) -0.060(8)
C91 0.169(13) 0.087(9) 0.289(18) -0.033(11) 0.044(14) -0.059(9)
K1 0.0827(13) 0.0663(11) 0.0979(14) -0.0176(10) 0.0346(11) 0.0002(9)
K2 0.1055(16) 0.0745(12) 0.0896(13) -0.0070(10) -0.0243(11) 0.0076(11)
N1 0.042(3) 0.058(3) 0.053(3) 0.001(2) 0.000(2) -0.003(2)
N2 0.035(2) 0.054(3) 0.047(2) 0.002(2) 0.0013(19) -0.006(2)
N3 0.041(3) 0.046(3) 0.052(3) 0.000(2) 0.007(2) 0.002(2)
N4 0.042(3) 0.045(3) 0.047(3) -0.003(2) -0.002(2) 0.002(2)
N5 0.052(3) 0.049(3) 0.045(3) 0.003(2) -0.006(2) 0.007(2)
N6 0.046(3) 0.059(3) 0.062(4) -0.006(3) -0.007(2) 0.011(3)
N7 0.061(3) 0.051(3) 0.048(3) -0.001(2) -0.003(3) -0.006(3)
N8 0.058(3) 0.045(3) 0.045(2) -0.002(2) 0.001(3) 0.004(3)
N9 0.061(3) 0.037(3) 0.037(2) 0.003(2) 0.001(2) -0.006(2)
N10 0.059(3) 0.045(3) 0.041(3) 0.002(2) -0.004(2) -0.001(2)
P1 0.0431(9) 0.0924(14) 0.0700(11) 0.0060(12) 0.0157(8) 0.0012(11)
P2 0.0925(15) 0.0640(11) 0.0471(9) 0.0178(8) -0.0069(10) -0.0022(11)
P3 0.1095(16) 0.0498(10) 0.0695(12) -0.0099(10) -0.0266(12) -0.0075(10)
P4 0.0810(15) 0.0848(14) 0.0839(13) -0.0050(11) -0.0179(13) 0.0407(13)
P5 0.0659(11) 0.0501(10) 0.0602(10) -0.0091(8) -0.0134(9) -0.0078(8)
Sm1 0.03898(13) 0.03579(13) 0.03677(13) 0.00164(12) 0.00059(12) -0.00020(13)

loop_
_atom_type_symbol
_atom_type_description
_atom_type_scat_dispersion_real
_atom_type_scat_dispersion_imag
_atom_type_scat_source
C C 0.0033 0.0016 'International Tables Vol C Tables 4.2.6.8 and 6.1.1.4'
H H 0.0000 0.0000 'International Tables Vol C Tables 4.2.6.8 and 6.1.1.4'
N N 0.0061 0.0033 'International Tables Vol C Tables 4.2.6.8 and 6.1.1.4'
P P 0.1023 0.0942 'International Tables Vol C Tables 4.2.6.8 and 6.1.1.4'
Sm Sm -0.1638 3.4418 'International Tables Vol C Tables 4.2.6.8 and 6.1.1.4'
K K 0.2009 0.2494 'International Tables Vol C Tables 4.2.6.8 and 6.1.1.4'

loop_
_geom_angle_atom_site_label_1
_geom_angle_atom_site_label_2
_geom_angle_atom_site_label_3
_geom_angle
_geom_angle_site_symmetry_1
_geom_angle_site_symmetry_3
C2 C1 C6 122.0(8) . .
C2 C1 H1 119.0 . .
C6 C1 H1 119.0 . .
C1 C2 C3 119.3(8) . .
C1 C2 H2 120.3 . .
C3 C2 H2 120.3 . .
C4 C3 C2 121.0(8) . .
C4 C3 H3 119.5 . .
C2 C3 H3 119.5 . .
C3 C4 C5 119.1(8) . .
C3 C4 H4 120.5 . .
C5 C4 H4 120.5 . .
C6 C5 C4 121.0(7) . .
C6 C5 H5 119.5 . .
C4 C5 H5 119.5 . .
C5 C6 C1 117.6(7) . .
C5 C6 C7 120.7(6) . .
C1 C6 C7 121.7(6) . .
N2 C7 C6 120.3(5) . .
N2 C7 P1 112.8(5) . .
C6 C7 P1 126.9(4) . .
N2 C7 K1 73.0(3) . .
C6 C7 K1 101.8(4) . .
P1 C7 K1 91.1(3) . .
N1 C8 C9 120.9(6) . .
N1 C8 P1 113.9(5) . .
C9 C8 P1 125.2(5) . .
N1 C8 K1 67.7(4) . .
C9 C8 K1 122.4(5) . .
P1 C8 K1 78.5(2) . .
C10 C9 C14 120.0 . .
C10 C9 C8 119.1(5) . .
C14 C9 C8 120.9(5) . .
C11 C10 C9 120.0 . .
C11 C10 H10 120.0 . .
C9 C10 H10 120.0 . .
C10 C11 C12 120.0 . .
C10 C11 H11 120.0 . .
C12 C11 H11 120.0 . .
C13 C12 C11 120.0 . .
C13 C12 H12 120.0 . .
C11 C12 H12 120.0 . .
C14 C13 C12 120.0 . .
C14 C13 H13 120.0 . .
C12 C13 H13 120.0 . .
C13 C14 C9 120.0 . .
C13 C14 H14 120.0 . .
C9 C14 H14 120.0 . .
C16 C15 C20 121.2(8) . .
C16 C15 K1 70.8(5) . 2_664
C20 C15 K1 126.7(6) . 2_664
C16 C15 H15 110.8 . .
C20 C15 H15 110.8 . .
K1 C15 H15 110.8 2_664 .
C15 C16 C17 119.9(8) . .
C15 C16 K1 86.1(6) . 2_664
C17 C16 K1 118.9(7) . 2_664
C15 C16 H16 110.0 . .
C17 C16 H16 110.0 . .
K1 C16 H16 110.0 2_664 .
C18 C17 C16 119.6(9) . .
C18 C17 H17 120.2 . .
C16 C17 H17 120.2 . .
C19 C18 C17 120.1(9) . .
C19 C18 H18 120.0 . .
C17 C18 H18 120.0 . .
C18 C19 C20 121.5(7) . .
C18 C19 H19 119.3 . .
C20 C19 H19 119.3 . .
C15 C20 C19 117.7(7) . .
C15 C20 C21 122.3(7) . .
C19 C20 C21 119.8(6) . .
N10 C21 C20 120.2(6) . .
N10 C21 P2 113.0(5) . .
C20 C21 P2 126.8(5) . .
N9 C22 C23 119.5(6) . .
N9 C22 P2 114.8(5) . .
C23 C22 P2 125.6(4) . .
C24 C23 C28 120.0 . .
C24 C23 C22 119.3(4) . .
C28 C23 C22 120.7(4) . .
C24 C23 K2 77.4(2) . 3_755
C28 C23 K2 75.6(2) . 3_755
C22 C23 K2 117.3(4) . 3_755
C23 C24 C25 120.0 . .
C23 C24 K2 79.8(2) . 3_755
C25 C24 K2 74.2(2) . 3_755
C23 C24 H24 120.0 . .
C25 C24 H24 120.0 . .
K2 C24 H24 116.7 3_755 .
C24 C25 C26 120.0 . .
C24 C25 K2 82.7(2) . 3_755
C26 C25 K2 75.0(2) . 3_755
C24 C25 H25 120.0 . .
C26 C25 H25 120.0 . .
K2 C25 H25 112.7 3_755 .
C27 C26 C25 120.0 . .
C27 C26 K2 79.3(2) . 3_755
C25 C26 K2 81.2(2) . 3_755
C27 C26 H26 120.0 . .
C25 C26 H26 120.0 . .
K2 C26 H26 109.9 3_755 .
C26 C27 C28 120.0 . .
C26 C27 K2 76.7(2) . 3_755
C28 C27 K2 82.6(2) . 3_755
C26 C27 H27 120.0 . .
C28 C27 H27 120.0 . .
K2 C27 H27 111.1 3_755 .
C27 C28 C23 120.0 . .
C27 C28 K2 74.0(2) . 3_755
C23 C28 K2 81.5(2) . 3_755
C27 C28 H28 120.0 . .
C23 C28 H28 120.0 . .
K2 C28 H28 115.1 3_755 .
C34 C29 C30 121.0(9) . .
C34 C29 H29 119.5 . .
C30 C29 H29 119.5 . .
C31 C30 C29 118.8(11) . .
C31 C30 H30 120.6 . .
C29 C30 H30 120.6 . .
C32 C31 C30 121.2(10) . .
C32 C31 H31 119.4 . .
C30 C31 H31 119.4 . .
C31 C32 C33 120.9(10) . .
C31 C32 H32 119.6 . .
C33 C32 H32 119.6 . .
C32 C33 C34 119.6(11) . .
C32 C33 H33 120.2 . .
C34 C33 H33 120.2 . .
C29 C34 C33 118.5(9) . .
C29 C34 C35 121.6(7) . .
C33 C34 C35 119.9(9) . .
N8 C35 C34 119.1(7) . .
N8 C35 P3 113.6(6) . .
C34 C35 P3 127.2(5) . .
N8 C35 K2 72.1(3) . .
C34 C35 K2 107.3(5) . .
P3 C35 K2 90.2(2) . .
N7 C36 C37 117.8(6) . .
N7 C36 P3 115.3(6) . .
C37 C36 P3 126.8(5) . .
N7 C36 K2 69.3(4) . .
C37 C36 K2 122.4(4) . .
P3 C36 K2 79.6(3) . .
C38 C37 C42 120.0 . .
C38 C37 C36 121.8(5) . .
C42 C37 C36 118.2(5) . .
C37 C38 C39 120.0 . .
C37 C38 H38 120.0 . .
C39 C38 H38 120.0 . .
C40 C39 C38 120.0 . .
C40 C39 H39 120.0 . .
C38 C39 H39 120.0 . .
C39 C40 C41 120.0 . .
C39 C40 H40 120.0 . .
C41 C40 H40 120.0 . .
C42 C41 C40 120.0 . .
C42 C41 H41 120.0 . .
C40 C41 H41 120.0 . .
C41 C42 C37 120.0 . .
C41 C42 H42 120.0 . .
C37 C42 H42 120.0 . .
C44 C43 C48 120.0 . .
C44 C43 H43 120.0 . .
C48 C43 H43 120.0 . .
C45 C44 C43 120.0 . .
C45 C44 H44 120.0 . .
C43 C44 H44 120.0 . .
C46 C45 C44 120.0 . .
C46 C45 H45 120.0 . .
C44 C45 H45 120.0 . .
C47 C46 C45 120.0 . .
C47 C46 H46 120.0 . .
C45 C46 H46 120.0 . .
C46 C47 C48 120.0 . .
C46 C47 H47 120.0 . .
C48 C47 H47 120.0 . .
C47 C48 C43 120.0 . .
C47 C48 C49 119.0(5) . .
C43 C48 C49 121.0(5) . .
C47 C48 K2 116.9(3) . .
C43 C48 K2 92.3(3) . .
C49 C48 K2 61.8(3) . .
N5 C49 C48 119.6(6) . .
N5 C49 P4 112.7(6) . .
C48 C49 P4 127.7(5) . .
N5 C49 K2 82.6(4) . .
C48 C49 K2 93.4(4) . .
P4 C49 K2 94.2(3) . .
N6 C50 C51 121.2(7) . .
N6 C50 P4 112.9(6) . .
C51 C50 P4 125.9(6) . .
C56 C51 C52 120.2(10) . .
C56 C51 C50 118.5(10) . .
C52 C51 C50 120.9(8) . .
C51 C52 C53 120.8(10) . .
C51 C52 H52 119.6 . .
C53 C52 H52 119.6 . .
C54 C53 C52 120.2(12) . .
C54 C53 H53 119.9 . .
C52 C53 H53 119.9 . .
C53 C54 C55 120.2(13) . .
C53 C54 H54 119.9 . .
C55 C54 H54 119.9 . .
C54 C55 C56 121.3(12) . .
C54 C55 H55 119.4 . .
C56 C55 H55 119.4 . .
C51 C56 C55 116.1(12) . .
C51 C56 H56 122.0 . .
C55 C56 H56 122.0 . .
C62 C57 C58 121.2(8) . .
C62 C57 H57 119.4 . .
C58 C57 H57 119.4 . .
C59 C58 C57 119.7(9) . .
C59 C58 H58 120.2 . .
C57 C58 H58 120.2 . .
C60 C59 C58 119.3(8) . .
C60 C59 H59 120.3 . .
C58 C59 H59 120.3 . .
C59 C60 C61 121.6(9) . .
C59 C60 H60 119.2 . .
C61 C60 H60 119.2 . .
C60 C61 C62 120.6(9) . .
C60 C61 H61 119.7 . .
C62 C61 H61 119.7 . .
C57 C62 C61 117.6(7) . .
C57 C62 C63 122.1(6) . .
C61 C62 C63 120.4(7) . .
N3 C63 C62 120.2(6) . .
N3 C63 P5 113.9(5) . .
C62 C63 P5 125.9(5) . .
N3 C63 K1 64.9(3) . .
C62 C63 K1 121.0(4) . .
P5 C63 K1 82.8(2) . .
N4 C64 C65 119.7(5) . .
N4 C64 P5 114.2(5) . .
C65 C64 P5 126.1(5) . .
N4 C64 K1 68.2(3) . .
C65 C64 K1 107.7(4) . .
P5 C64 K1 92.2(2) . .
C66 C65 C70 117.9(6) . .
C66 C65 C64 121.4(6) . .
C70 C65 C64 120.6(6) . .
C65 C66 C67 121.1(7) . .
C65 C66 H66 119.5 . .
C67 C66 H66 119.5 . .
C68 C67 C66 120.0(8) . .
C68 C67 H67 120.0 . .
C66 C67 H67 120.0 . .
C69 C68 C67 119.2(8) . .
C69 C68 H68 120.4 . .
C67 C68 H68 120.4 . .
C68 C69 C70 120.7(8) . .
C68 C69 K2 98.3(7) . 3_755
C70 C69 K2 84.7(6) . 3_755
C68 C69 H69 115.7 . .
C70 C69 H69 115.7 . .
K2 C69 H69 115.7 3_755 .
C69 C70 C65 121.0(8) . .
C69 C70 K2 72.3(5) . 3_755
C65 C70 K2 102.7(5) . 3_755
C69 C70 H70 116.9 . .
C65 C70 H70 116.9 . .
K2 C70 H70 116.9 3_755 .
C72 C71 C76 120.0 . .
C72 C71 K1 76.5(3) . .
C76 C71 K1 81.4(3) . .
C72 C71 H71 119.7 . .
C76 C71 H71 119.7 . .
K1 C71 H71 119.7 . .
C71 C72 C73 120.0 . .
C71 C72 K1 78.0(3) . .
C73 C72 K1 80.6(3) . .
C71 C72 H72 119.7 . .
C73 C72 H72 119.7 . .
K1 C72 H72 119.7 . .
C74 C73 C72 120.0 . .
C74 C73 K1 81.6(3) . .
C72 C73 K1 74.3(3) . .
C74 C73 H73 119.9 . .
C72 C73 H73 119.9 . .
K1 C73 H73 119.9 . .
C73 C74 C75 120.0 . .
C73 C74 K1 73.9(2) . .
C75 C74 K1 78.7(3) . .
C73 C74 H74 120.0 . .
C75 C74 H74 120.0 . .
K1 C74 H74 120.0 . .
C76 C75 C74 120.0 . .
C76 C75 K1 74.8(2) . .
C74 C75 K1 77.2(3) . .
C76 C75 H75 120.0 . .
C74 C75 H75 120.0 . .
K1 C75 H75 120.0 . .
C75 C76 C71 120.0 . .
C75 C76 C77 120.3(13) . .
C71 C76 C77 119.7(13) . .
C75 C76 K1 80.9(3) . .
C71 C76 K1 73.6(2) . .
C77 C76 K1 114.0(8) . .
C76 C77 H77A 109.5 . .
C76 C77 H77B 109.5 . .
H77A C77 H77B 109.5 . .
C76 C77 H77C 109.5 . .
H77A C77 H77C 109.5 . .
H77B C77 H77C 109.5 . .
C79 C78 C83 120.0 . .
C79 C78 H78 120.0 . .
C83 C78 H78 120.0 . .
C78 C79 C80 120.0 . .
C78 C79 H79 120.0 . .
C80 C79 H79 120.0 . .
C81 C80 C79 120.0 . .
C81 C80 H80 120.0 . .
C79 C80 H80 120.0 . .
C80 C81 C82 120.0 . .
C80 C81 H81 120.0 . .
C82 C81 H81 120.0 . .
C83 C82 C81 120.0 . .
C83 C82 H82 120.0 . .
C81 C82 H82 120.0 . .
C82 C83 C78 120.0 . .
C82 C83 C84 119.8(4) . .
C78 C83 C84 120.2(4) . .
C83 C84 H84A 109.5 . .
C83 C84 H84B 109.5 . .
H84A C84 H84B 109.5 . .
C83 C84 H84C 109.5 . .
H84A C84 H84C 109.5 . .
H84B C84 H84C 109.5 . .
C86 C85 C90 120.0 . .
C86 C85 H85 120.0 . .
C90 C85 H85 120.0 . .
C85 C86 C87 120.0 . .
C85 C86 H86 120.0 . .
C87 C86 H86 120.0 . .
C86 C87 C88 120.0 . .
C86 C87 H87 120.0 . .
C88 C87 H87 120.0 . .
C89 C88 C87 120.0 . .
C89 C88 H88 120.0 . .
C87 C88 H88 120.0 . .
C88 C89 C90 120.0 . .
C88 C89 H89 120.0 . .
C90 C89 H89 120.0 . .
C89 C90 C85 120.0 . .
C89 C90 C91 120.2(4) . .
C85 C90 C91 119.8(4) . .
C90 C91 H91A 109.5 . .
C90 C91 H91B 109.5 . .
H91A C91 H91B 109.5 . .
C90 C91 H91C 109.5 . .
H91A C91 H91C 109.5 . .
H91B C91 H91C 109.5 . .
N4 K1 N2 67.39(13) . .
N4 K1 C7 92.00(15) . .
N2 K1 C7 25.30(14) . .
N4 K1 N3 25.60(13) . .
N2 K1 N3 63.06(13) . .
C7 K1 N3 82.71(15) . .
N4 K1 C72 147.0(2) . .
N2 K1 C72 122.8(2) . .
C7 K1 C72 104.97(19) . .
N3 K1 C72 171.06(18) . .
N4 K1 C64 25.19(15) . .
N2 K1 C64 92.39(15) . .
C7 K1 C64 117.18(17) . .
N3 K1 C64 41.84(15) . .
C72 K1 C64 129.2(2) . .
N4 K1 C71 139.73(19) . .
N2 K1 C71 147.7(2) . .
C7 K1 C71 126.4(2) . .
N3 K1 C71 149.3(2) . .
C72 K1 C71 25.5 . .
C64 K1 C71 115.2(2) . .
N4 K1 C73 124.3(3) . .
N2 K1 C73 110.38(18) . .
C7 K1 C73 102.0(2) . .
N3 K1 C73 149.7(3) . .
C72 K1 C73 25.18(6) . .
C64 K1 C73 113.9(3) . .
C71 K1 C73 44.28(7) . .
N4 K1 N1 65.00(13) . .
N2 K1 N1 24.65(13) . .
C7 K1 N1 41.77(15) . .
N3 K1 N1 72.32(14) . .
C72 K1 N1 110.3(3) . .
C64 K1 N1 86.37(15) . .
C71 K1 N1 134.8(2) . .
C73 K1 N1 91.16(19) . .
N4 K1 C76 114.80(19) . .
N2 K1 C76 159.8(2) . .
C7 K1 C76 149.09(19) . .
N3 K1 C76 128.06(17) . .
C72 K1 C76 44.12(7) . .
C64 K1 C76 90.3(2) . .
C71 K1 C76 24.9 . .
C73 K1 C76 50.78(7) . .
N1 K1 C76 136.0(2) . .
N4 K1 C16 115.64(18) . 2_665
N2 K1 C16 110.1(2) . 2_665
C7 K1 C16 94.8(2) . 2_665
N3 K1 C16 92.62(18) . 2_665
C72 K1 C16 91.3(3) . 2_665
C64 K1 C16 111.0(2) . 2_665
C71 K1 C16 76.8(2) . 2_665
C73 K1 C16 116.5(3) . 2_665
N1 K1 C16 134.4(2) . 2_665
C76 K1 C16 87.4(3) . 2_665
N4 K1 C74 103.4(2) . .
N2 K1 C74 117.1(2) . .
C7 K1 C74 118.6(3) . .
N3 K1 C74 128.7(2) . .
C72 K1 C74 43.64(8) . .
C64 K1 C74 89.7(3) . .
C71 K1 C74 50.73(7) . .
C73 K1 C74 24.48(6) . .
N1 K1 C74 93.1(2) . .
C76 K1 C74 42.93(7) . .
C16 K1 C74 127.3(2) 2_665 .
N8 K2 C49 84.92(16) . .
N8 K2 N5 60.12(13) . .
C49 K2 N5 24.89(16) . .
N8 K2 C35 24.93(14) . .
C49 K2 C35 109.51(18) . .
N5 K2 C35 84.61(15) . .
N8 K2 N7 24.28(14) . .
C49 K2 N7 79.85(16) . .
N5 K2 N7 58.47(13) . .
C35 K2 N7 40.62(16) . .
N8 K2 C26 106.8(4) . 3_745
C49 K2 C26 113.8(6) . 3_745
N5 K2 C26 120.3(4) . 3_745
C35 K2 C26 99.5(6) . 3_745
N7 K2 C26 87.0(3) . 3_745
N8 K2 C27 111.7(5) . 3_745
C49 K2 C27 136.4(7) . 3_745
N5 K2 C27 143.8(6) . 3_745
C35 K2 C27 95.1(5) . 3_745
N7 K2 C27 99.0(4) . 3_745
C26 K2 C27 24.0(3) 3_745 3_745
N8 K2 C69 95.0(2) . 3_745
C49 K2 C69 105.7(2) . 3_745
N5 K2 C69 103.78(17) . 3_745
C35 K2 C69 84.5(2) . 3_745
N7 K2 C69 119.3(2) . 3_745
C26 K2 C69 135.9(4) 3_745 3_745
C27 K2 C69 112.2(6) 3_745 3_745
N8 K2 C25 121.3(5) . 3_745
C49 K2 C25 94.8(5) . 3_745
N5 K2 C25 108.8(4) . 3_745
C35 K2 C25 120.9(6) . 3_745
N7 K2 C25 97.8(4) . 3_745
C26 K2 C25 23.8(3) 3_745 3_745
C27 K2 C25 41.8(4) 3_745 3_745
C69 K2 C25 139.9(3) 3_745 3_745
N8 K2 C28 132.2(6) . 3_745
C49 K2 C28 135.3(7) . 3_745
N5 K2 C28 155.9(7) . 3_745
C35 K2 C28 111.2(6) . 3_745
N7 K2 C28 122.4(6) . 3_745
C26 K2 C28 41.5(4) 3_745 3_745
C27 K2 C28 23.5(2) 3_745 3_745
C69 K2 C28 95.9(7) 3_745 3_745
C25 K2 C28 47.8(4) 3_745 3_745
N8 K2 C48 95.38(14) . .
C49 K2 C48 24.87(17) . .
N5 K2 C48 42.60(12) . .
C35 K2 C48 119.59(16) . .
N7 K2 C48 81.05(14) . .
C26 K2 C48 89.2(6) 3_745 .
C27 K2 C48 111.5(6) 3_745 .
C69 K2 C48 127.0(2) 3_745 .
C25 K2 C48 70.1(5) 3_745 .
C28 K2 C48 113.8(7) 3_745 .
N8 K2 C24 144.5(6) . 3_745
C49 K2 C24 95.1(5) . 3_745
N5 K2 C24 116.2(5) . 3_745
C35 K2 C24 140.4(7) . 3_745
N7 K2 C24 120.7(6) . 3_745
C26 K2 C24 41.2(4) 3_745 3_745
C27 K2 C24 47.8(4) 3_745 3_745
C69 K2 C24 118.8(6) 3_745 3_745
C25 K2 C24 23.2(3) 3_745 3_745
C28 K2 C24 40.4(2) 3_745 3_745
C48 K2 C24 73.6(5) . 3_745
C8 N1 N2 112.3(5) . .
C8 N1 Sm1 173.0(5) . .
N2 N1 Sm1 72.0(3) . .
C8 N1 K1 89.8(4) . .
N2 N1 K1 67.4(3) . .
Sm1 N1 K1 97.06(16) . .
C7 N2 N1 114.6(5) . .
C7 N2 Sm1 167.2(4) . .
N1 N2 Sm1 76.9(3) . .
C7 N2 K1 81.7(4) . .
N1 N2 K1 87.9(3) . .
Sm1 N2 K1 105.01(17) . .
C63 N3 N4 113.4(5) . .
C63 N3 Sm1 170.0(4) . .
N4 N3 Sm1 70.1(3) . .
C63 N3 K1 92.3(4) . .
N4 N3 K1 69.4(3) . .
Sm1 N3 K1 97.69(16) . .
C64 N4 N3 112.3(5) . .
C64 N4 Sm1 164.2(4) . .
N3 N4 Sm1 79.5(3) . .
C64 N4 K1 86.6(3) . .
N3 N4 K1 85.0(3) . .
Sm1 N4 K1 105.44(17) . .
C49 N5 N6 113.6(6) . .
C49 N5 Sm1 170.7(5) . .
N6 N5 Sm1 75.5(3) . .
C49 N5 K2 72.5(4) . .
N6 N5 K2 96.8(3) . .
Sm1 N5 K2 109.53(17) . .
C50 N6 N5 113.7(6) . .
C50 N6 Sm1 171.7(5) . .
N5 N6 Sm1 73.1(3) . .
C36 N7 N8 112.1(5) . .
C36 N7 Sm1 167.4(5) . .
N8 N7 Sm1 72.3(3) . .
C36 N7 K2 88.5(4) . .
N8 N7 K2 67.7(3) . .
Sm1 N7 K2 104.04(18) . .
C35 N8 N7 112.5(6) . .
C35 N8 Sm1 162.6(4) . .
N7 N8 Sm1 76.8(3) . .
C35 N8 K2 83.0(3) . .
N7 N8 K2 88.1(3) . .
Sm1 N8 K2 112.79(17) . .
C22 N9 N10 111.9(5) . .
C22 N9 Sm1 176.1(5) . .
N10 N9 Sm1 71.9(3) . .
C21 N10 N9 114.4(5) . .
C21 N10 Sm1 169.2(5) . .
N9 N10 Sm1 76.4(3) . .
C7 P1 C8 86.4(3) . .
C7 P1 K1 59.5(2) . .
C8 P1 K1 72.7(2) . .
C22 P2 C21 85.9(3) . .
C36 P3 C35 86.4(3) . .
C36 P3 K2 72.5(2) . .
C35 P3 K2 61.1(2) . .
C49 P4 C50 87.0(3) . .
C49 P4 K2 57.0(2) . .
C50 P4 K2 83.0(2) . .
C64 P5 C63 86.2(3) . .
C64 P5 K1 59.3(2) . .
C63 P5 K1 68.8(2) . .
N10 Sm1 N2 118.56(17) . .
N10 Sm1 N5 145.52(17) . .
N2 Sm1 N5 90.50(17) . .
N10 Sm1 N9 31.66(17) . .
N2 Sm1 N9 139.39(17) . .
N5 Sm1 N9 129.06(17) . .
N10 Sm1 N4 88.72(16) . .
N2 Sm1 N4 81.97(16) . .
N5 Sm1 N4 115.07(16) . .
N9 Sm1 N4 73.50(16) . .
N10 Sm1 N6 123.19(18) . .
N2 Sm1 N6 118.14(17) . .
N5 Sm1 N6 31.38(17) . .
N9 Sm1 N6 98.69(19) . .
N4 Sm1 N6 102.32(17) . .
N10 Sm1 N8 72.72(16) . .
N2 Sm1 N8 118.52(17) . .
N5 Sm1 N8 77.25(17) . .
N9 Sm1 N8 83.71(16) . .
N4 Sm1 N8 157.04(16) . .
N6 Sm1 N8 78.00(18) . .
N10 Sm1 N1 87.57(17) . .
N2 Sm1 N1 31.04(15) . .
N5 Sm1 N1 118.84(17) . .
N9 Sm1 N1 112.03(17) . .
N4 Sm1 N1 81.92(16) . .
N6 Sm1 N1 148.76(18) . .
N8 Sm1 N1 109.93(18) . .
N10 Sm1 N7 85.17(17) . .
N2 Sm1 N7 87.66(17) . .
N5 Sm1 N7 77.45(18) . .
N9 Sm1 N7 107.54(16) . .
N4 Sm1 N7 163.65(17) . .
N6 Sm1 N7 93.70(18) . .
N8 Sm1 N7 30.90(17) . .
N1 Sm1 N7 82.68(17) . .
N10 Sm1 N3 117.57(16) . .
N2 Sm1 N3 77.15(15) . .
N5 Sm1 N3 85.01(17) . .
N9 Sm1 N3 95.41(15) . .
N4 Sm1 N3 30.35(15) . .
N6 Sm1 N3 78.46(16) . .
N8 Sm1 N3 156.02(17) . .
N1 Sm1 N3 92.67(15) . .
N7 Sm1 N3 156.68(16) . .
N10 Sm1 K1 105.29(13) . .
N2 Sm1 K1 41.49(12) . .
N5 Sm1 K1 108.96(12) . .
N9 Sm1 K1 106.71(12) . .
N4 Sm1 K1 40.59(11) . .
N6 Sm1 K1 119.11(13) . .
N8 Sm1 K1 157.12(14) . .
N1 Sm1 K1 47.44(12) . .
N7 Sm1 K1 127.25(13) . .
N3 Sm1 K1 45.38(11) . .

loop_
_geom_bond_atom_site_label_1
_geom_bond_atom_site_label_2
_geom_bond_distance
_geom_bond_site_symmetry_2
C1 C2 1.367(12) .
C1 C6 1.398(9) .
C1 H1 0.9300 .
C2 C3 1.381(13) .
C2 H2 0.9300 .
C3 C4 1.363(12) .
C3 H3 0.9300 .
C4 C5 1.412(11) .
C4 H4 0.9300 .
C5 C6 1.378(10) .
C5 H5 0.9300 .
C6 C7 1.464(9) .
C7 N2 1.333(7) .
C7 P1 1.758(7) .
C7 K1 3.086(7) .
C8 N1 1.337(8) .
C8 C9 1.476(8) .
C8 P1 1.759(7) .
C8 K1 3.489(8) .
C9 C10 1.3900 .
C9 C14 1.3900 .
C10 C11 1.3900 .
C10 H10 0.9300 .
C11 C12 1.3900 .
C11 H11 0.9300 .
C12 C13 1.3900 .
C12 H12 0.9300 .
C13 C14 1.3900 .
C13 H13 0.9300 .
C14 H14 0.9300 .
C15 C16 1.365(12) .
C15 C20 1.383(10) .
C15 K1 3.473(9) 2_664
C15 H15 0.9800 .
C16 C17 1.387(13) .
C16 K1 3.288(10) 2_664
C16 H16 0.9800 .
C17 C18 1.374(13) .
C17 H17 0.9300 .
C18 C19 1.355(11) .
C18 H18 0.9300 .
C19 C20 1.395(11) .
C19 H19 0.9300 .
C20 C21 1.471(10) .
C21 N10 1.323(8) .
C21 P2 1.772(7) .
C22 N9 1.330(8) .
C22 C23 1.470(8) .
C22 P2 1.751(7) .
C23 C24 1.3900 .
C23 C28 1.3900 .
C23 K2 3.534(5) 3_755
C24 C25 1.3900 .
C24 K2 3.503(6) 3_755
C24 H24 0.9300 .
C25 C26 1.3900 .
C25 K2 3.398(7) 3_755
C25 H25 0.9300 .
C26 C27 1.3900 .
C26 K2 3.322(7) 3_755
C26 H26 0.9300 .
C27 C28 1.3900 .
C27 K2 3.354(7) 3_755
C27 H27 0.9300 .
C28 K2 3.461(6) 3_755
C28 H28 0.9300 .
C29 C34 1.385(13) .
C29 C30 1.397(13) .
C29 H29 0.9300 .
C30 C31 1.370(14) .
C30 H30 0.9300 .
C31 C32 1.359(15) .
C31 H31 0.9300 .
C32 C33 1.378(13) .
C32 H32 0.9300 .
C33 C34 1.405(11) .
C33 H33 0.9300 .
C34 C35 1.464(11) .
C35 N8 1.355(7) .
C35 P3 1.748(8) .
C35 K2 3.189(6) .
C36 N7 1.335(8) .
C36 C37 1.529(9) .
C36 P3 1.730(8) .
C36 K2 3.531(8) .
C37 C38 1.3900 .
C37 C42 1.3900 .
C38 C39 1.3900 .
C38 H38 0.9300 .
C39 C40 1.3900 .
C39 H39 0.9300 .
C40 C41 1.3900 .
C40 H40 0.9300 .
C41 C42 1.3900 .
C41 H41 0.9300 .
C42 H42 0.9300 .
C43 C44 1.3900 .
C43 C48 1.3900 .
C43 H43 0.9300 .
C44 C45 1.3900 .
C44 H44 0.9300 .
C45 C46 1.3900 .
C45 H45 0.9300 .
C46 C47 1.3900 .
C46 H46 0.9300 .
C47 C48 1.3900 .
C47 H47 0.9300 .
C48 C49 1.463(9) .
C48 K2 3.473(6) .
C49 N5 1.353(8) .
C49 P4 1.760(8) .
C49 K2 3.065(7) .
C50 N6 1.335(8) .
C50 C51 1.454(12) .
C50 P4 1.776(8) .
C51 C56 1.368(14) .
C51 C52 1.384(15) .
C52 C53 1.401(15) .
C52 H52 0.9300 .
C53 C54 1.325(16) .
C53 H53 0.9300 .
C54 C55 1.360(17) .
C54 H54 0.9300 .
C55 C56 1.469(16) .
C55 H55 0.9300 .
C56 H56 0.9300 .
C57 C62 1.379(10) .
C57 C58 1.408(11) .
C57 H57 0.9300 .
C58 C59 1.363(13) .
C58 H58 0.9300 .
C59 C60 1.358(14) .
C59 H59 0.9300 .
C60 C61 1.379(12) .
C60 H60 0.9300 .
C61 C62 1.386(10) .
C61 H61 0.9300 .
C62 C63 1.489(9) .
C63 N3 1.335(8) .
C63 P5 1.754(7) .
C63 K1 3.446(6) .
C64 N4 1.345(8) .
C64 C65 1.476(9) .
C64 P5 1.750(6) .
C64 K1 3.155(6) .
C65 C66 1.382(9) .
C65 C70 1.404(9) .
C66 C67 1.398(11) .
C66 H66 0.9300 .
C67 C68 1.392(12) .
C67 H67 0.9300 .
C68 C69 1.379(13) .
C68 H68 0.9300 .
C69 C70 1.381(11) .
C69 K2 3.364(10) 3_755
C69 H69 0.9800 .
C70 K2 3.517(9) 3_755
C70 H70 0.9800 .
C71 C72 1.3900 .
C71 C76 1.3900 .
C71 K1 3.163(7) .
C71 H71 0.9800 .
C72 C73 1.3900 .
C72 K1 3.144(7) .
C72 H72 0.9800 .
C73 C74 1.3900 .
C73 K1 3.223(8) .
C73 H73 0.9800 .
C74 C75 1.3900 .
C74 K1 3.318(8) .
C74 H74 0.9800 .
C75 C76 1.3900 .
C75 K1 3.336(8) .
C75 H75 0.9800 .
C76 C77 1.504(17) .
C76 K1 3.260(7) .
C77 H77A 0.9600 .
C77 H77B 0.9600 .
C77 H77C 0.9600 .
C78 C79 1.3900 .
C78 C83 1.3900 .
C78 H78 0.9300 .
C79 C80 1.3900 .
C79 H79 0.9300 .
C80 C81 1.3900 .
C80 H80 0.9300 .
C81 C82 1.3900 .
C81 H81 0.9300 .
C82 C83 1.3900 .
C82 H82 0.9300 .
C83 C84 1.489(10) .
C84 H84A 0.9600 .
C84 H84B 0.9600 .
C84 H84C 0.9600 .
C85 C86 1.3900 .
C85 C90 1.3900 .
C85 H85 0.9300 .
C86 C87 1.3900 .
C86 H86 0.9300 .
C87 C88 1.3900 .
C87 H87 0.9300 .
C88 C89 1.3900 .
C88 H88 0.9300 .
C89 C90 1.3900 .
C89 H89 0.9300 .
C90 C91 1.484(10) .
C91 H91A 0.9600 .
C91 H91B 0.9600 .
C91 H91C 0.9600 .
K1 N4 2.935(5) .
K1 N2 2.982(5) .
K1 N3 3.123(5) .
K1 N1 3.227(5) .
K1 C16 3.288(10) 2_665
K2 N8 3.058(5) .
K2 N5 3.187(6) .
K2 N7 3.304(6) .
K2 C26 3.32(4) 3_745
K2 C27 3.35(3) 3_745
K2 C69 3.364(10) 3_745
K2 C25 3.40(4) 3_745
K2 C28 3.461(17) 3_745
K2 C24 3.50(3) 3_745
N1 N2 1.347(7) .
N1 Sm1 2.544(5) .
N2 Sm1 2.484(4) .
N3 N4 1.354(7) .
N3 Sm1 2.636(5) .
N4 Sm1 2.521(5) .
N5 N6 1.356(8) .
N5 Sm1 2.493(5) .
N6 Sm1 2.522(5) .
N7 N8 1.359(8) .
N7 Sm1 2.576(5) .
N8 Sm1 2.522(5) .
N9 N10 1.359(7) .
N9 Sm1 2.517(5) .
N10 Sm1 2.462(5) .

loop_
_geom_torsion_atom_site_label_1
_geom_torsion_atom_site_label_2
_geom_torsion_atom_site_label_3
_geom_torsion_atom_site_label_4
_geom_torsion
_geom_torsion_site_symmetry_1
_geom_torsion_site_symmetry_4
C6 C1 C2 C3 -0.2(13) . .
C1 C2 C3 C4 -0.3(15) . .
C2 C3 C4 C5 -0.1(15) . .
C3 C4 C5 C6 1.0(13) . .
C4 C5 C6 C1 -1.5(11) . .
C4 C5 C6 C7 178.7(7) . .
C2 C1 C6 C5 1.1(11) . .
C2 C1 C6 C7 -179.0(7) . .
C5 C6 C7 N2 20.9(10) . .
C1 C6 C7 N2 -159.0(6) . .
C5 C6 C7 P1 -156.6(6) . .
C1 C6 C7 P1 23.5(9) . .
C5 C6 C7 K1 -56.1(7) . .
C1 C6 C7 K1 124.0(6) . .
N1 C8 C9 C10 141.9(6) . .
P1 C8 C9 C10 -37.2(9) . .
K1 C8 C9 C10 -136.5(4) . .
N1 C8 C9 C14 -38.0(9) . .
P1 C8 C9 C14 142.9(5) . .
K1 C8 C9 C14 43.7(7) . .
C14 C9 C10 C11 0.0 . .
C8 C9 C10 C11 -179.9(7) . .
C9 C10 C11 C12 0.0 . .
C10 C11 C12 C13 0.0 . .
C11 C12 C13 C14 0.0 . .
C12 C13 C14 C9 0.0 . .
C10 C9 C14 C13 0.0 . .
C8 C9 C14 C13 179.9(7) . .
C20 C15 C16 C17 -0.7(15) . .
K1 C15 C16 C17 121.2(10) 2_664 .
C20 C15 C16 K1 -122.0(8) . 2_664
C15 C16 C17 C18 1.0(16) . .
K1 C16 C17 C18 104.2(10) 2_664 .
C16 C17 C18 C19 -2.0(17) . .
C17 C18 C19 C20 2.6(15) . .
C16 C15 C20 C19 1.2(13) . .
K1 C15 C20 C19 -87.2(9) 2_664 .
C16 C15 C20 C21 177.0(8) . .
K1 C15 C20 C21 88.6(8) 2_664 .
C18 C19 C20 C15 -2.2(12) . .
C18 C19 C20 C21 -178.0(8) . .
C15 C20 C21 N10 165.0(7) . .
C19 C20 C21 N10 -19.4(10) . .
C15 C20 C21 P2 -14.9(10) . .
C19 C20 C21 P2 160.8(6) . .
N9 C22 C23 C24 155.6(5) . .
P2 C22 C23 C24 -27.0(7) . .
N9 C22 C23 C28 -25.1(8) . .
P2 C22 C23 C28 152.3(4) . .
N9 C22 C23 K2 -113.9(5) . 3_755
P2 C22 C23 K2 63.4(6) . 3_755
C28 C23 C24 C25 0.0 . .
C22 C23 C24 C25 179.3(5) . .
K2 C23 C24 C25 64.9(2) 3_755 .
C28 C23 C24 K2 -64.9(2) . 3_755
C22 C23 C24 K2 114.4(4) . 3_755
C23 C24 C25 C26 0.0 . .
K2 C24 C25 C26 67.9(2) 3_755 .
C23 C24 C25 K2 -67.9(2) . 3_755
C24 C25 C26 C27 0.0 . .
K2 C25 C26 C27 72.11(19) 3_755 .
C24 C25 C26 K2 -72.11(19) . 3_755
C25 C26 C27 C28 0.0 . .
K2 C26 C27 C28 73.1(2) 3_755 .
C25 C26 C27 K2 -73.1(2) . 3_755
C26 C27 C28 C23 0.0 . .
K2 C27 C28 C23 69.9(2) 3_755 .
C26 C27 C28 K2 -69.9(2) . 3_755
C24 C23 C28 C27 0.0 . .
C22 C23 C28 C27 -179.3(5) . .
K2 C23 C28 C27 -65.9(2) 3_755 .
C24 C23 C28 K2 65.9(2) . 3_755
C22 C23 C28 K2 -113.4(5) . 3_755
C34 C29 C30 C31 1.6(15) . .
C29 C30 C31 C32 -1.3(16) . .
C30 C31 C32 C33 0.2(16) . .
C31 C32 C33 C34 0.7(14) . .
C30 C29 C34 C33 -0.7(14) . .
C30 C29 C34 C35 180.0(8) . .
C32 C33 C34 C29 -0.5(13) . .
C32 C33 C34 C35 178.9(8) . .
C29 C34 C35 N8 -8.8(11) . .
C33 C34 C35 N8 171.8(7) . .
C29 C34 C35 P3 168.5(7) . .
C33 C34 C35 P3 -10.9(10) . .
C29 C34 C35 K2 -87.6(8) . .
C33 C34 C35 K2 93.0(7) . .
N7 C36 C37 C38 -0.2(8) . .
P3 C36 C37 C38 -176.1(4) . .
K2 C36 C37 C38 81.8(6) . .
N7 C36 C37 C42 178.9(5) . .
P3 C36 C37 C42 3.0(8) . .
K2 C36 C37 C42 -99.1(5) . .
C42 C37 C38 C39 0.0 . .
C36 C37 C38 C39 179.1(6) . .
C37 C38 C39 C40 0.0 . .
C38 C39 C40 C41 0.0 . .
C39 C40 C41 C42 0.0 . .
C40 C41 C42 C37 0.0 . .
C38 C37 C42 C41 0.0 . .
C36 C37 C42 C41 -179.1(6) . .
C48 C43 C44 C45 0.0 . .
C43 C44 C45 C46 0.0 . .
C44 C45 C46 C47 0.0 . .
C45 C46 C47 C48 0.0 . .
C46 C47 C48 C43 0.0 . .
C46 C47 C48 C49 178.8(6) . .
C46 C47 C48 K2 -110.2(3) . .
C44 C43 C48 C47 0.0 . .
C44 C43 C48 C49 -178.8(6) . .
C44 C43 C48 K2 123.1(3) . .
C47 C48 C49 N5 -169.7(5) . .
C43 C48 C49 N5 9.1(8) . .
K2 C48 C49 N5 83.5(6) . .
C47 C48 C49 P4 8.9(8) . .
C43 C48 C49 P4 -172.3(5) . .
K2 C48 C49 P4 -97.9(5) . .
C47 C48 C49 K2 106.8(4) . .
C43 C48 C49 K2 -74.4(5) . .
N6 C50 C51 C56 159.4(9) . .
P4 C50 C51 C56 -19.2(14) . .
N6 C50 C51 C52 -26.8(14) . .
P4 C50 C51 C52 154.6(8) . .
C56 C51 C52 C53 -7.4(18) . .
C50 C51 C52 C53 178.9(10) . .
C51 C52 C53 C54 -2.5(19) . .
C52 C53 C54 C55 9(2) . .
C53 C54 C55 C56 -6(2) . .
C52 C51 C56 C55 9.8(18) . .
C50 C51 C56 C55 -176.4(10) . .
C54 C55 C56 C51 -3(2) . .
C62 C57 C58 C59 2.4(13) . .
C57 C58 C59 C60 -2.8(15) . .
C58 C59 C60 C61 2.0(16) . .
C59 C60 C61 C62 -0.6(15) . .
C58 C57 C62 C61 -1.1(11) . .
C58 C57 C62 C63 179.0(7) . .
C60 C61 C62 C57 0.2(12) . .
C60 C61 C62 C63 -179.9(7) . .
C57 C62 C63 N3 21.2(10) . .
C61 C62 C63 N3 -158.8(6) . .
C57 C62 C63 P5 -157.0(6) . .
C61 C62 C63 P5 23.1(9) . .
C57 C62 C63 K1 98.3(7) . .
C61 C62 C63 K1 -81.7(7) . .
N4 C64 C65 C66 6.5(9) . .
P5 C64 C65 C66 -174.4(5) . .
K1 C64 C65 C66 -68.0(7) . .
N4 C64 C65 C70 -175.9(6) . .
P5 C64 C65 C70 3.2(9) . .
K1 C64 C65 C70 109.6(6) . .
C70 C65 C66 C67 2.3(12) . .
C64 C65 C66 C67 -180.0(7) . .
C65 C66 C67 C68 -3.2(14) . .
C66 C67 C68 C69 3.4(15) . .
C67 C68 C69 C70 -2.9(15) . .
C67 C68 C69 K2 85.9(9) . 3_755
C68 C69 C70 C65 2.1(15) . .
K2 C69 C70 C65 -94.5(8) 3_755 .
C68 C69 C70 K2 96.5(10) . 3_755
C66 C65 C70 C69 -1.8(12) . .
C64 C65 C70 C69 -179.5(8) . .
C66 C65 C70 K2 -78.5(7) . 3_755
C64 C65 C70 K2 103.7(5) . 3_755
C76 C71 C72 C73 0.0 . .
K1 C71 C72 C73 -71.6(3) . .
C76 C71 C72 K1 71.6(3) . .
C71 C72 C73 C74 0.0 . .
K1 C72 C73 C74 -70.2(3) . .
C71 C72 C73 K1 70.2(3) . .
C72 C73 C74 C75 0.0 . .
K1 C73 C74 C75 -66.3(2) . .
C72 C73 C74 K1 66.3(2) . .
C73 C74 C75 C76 0.0 . .
K1 C74 C75 C76 -63.8(2) . .
C73 C74 C75 K1 63.8(2) . .
C74 C75 C76 C71 0.0 . .
K1 C75 C76 C71 -65.1(2) . .
C74 C75 C76 C77 177.6(10) . .
K1 C75 C76 C77 112.6(9) . .
C74 C75 C76 K1 65.1(2) . .
C72 C71 C76 C75 0.0 . .
K1 C71 C76 C75 68.9(3) . .
C72 C71 C76 C77 -177.6(10) . .
K1 C71 C76 C77 -108.7(9) . .
C72 C71 C76 K1 -68.9(3) . .
C83 C78 C79 C80 0.0 . .
C78 C79 C80 C81 0.0 . .
C79 C80 C81 C82 0.0 . .
C80 C81 C82 C83 0.0 . .
C81 C82 C83 C78 0.0 . .
C81 C82 C83 C84 179.9(3) . .
C79 C78 C83 C82 0.0 . .
C79 C78 C83 C84 -179.9(3) . .
C90 C85 C86 C87 0.0 . .
C85 C86 C87 C88 0.0 . .
C86 C87 C88 C89 0.0 . .
C87 C88 C89 C90 0.0 . .
C88 C89 C90 C85 0.0 . .
C88 C89 C90 C91 176.7(16) . .
C86 C85 C90 C89 0.0 . .
C86 C85 C90 C91 -176.7(16) . .
N2 C7 K1 N4 -13.1(4) . .
C6 C7 K1 N4 105.2(4) . .
P1 C7 K1 N4 -126.7(2) . .
C6 C7 K1 N2 118.3(5) . .
P1 C7 K1 N2 -113.6(5) . .
N2 C7 K1 N3 -37.1(3) . .
C6 C7 K1 N3 81.3(4) . .
P1 C7 K1 N3 -150.6(2) . .
N2 C7 K1 C72 138.3(4) . .
C6 C7 K1 C72 -103.4(4) . .
P1 C7 K1 C72 24.7(4) . .
N2 C7 K1 C64 -12.5(4) . .
C6 C7 K1 C64 105.8(4) . .
P1 C7 K1 C64 -126.1(2) . .
N2 C7 K1 C71 153.8(3) . .
C6 C7 K1 C71 -87.9(4) . .
P1 C7 K1 C71 40.2(4) . .
N2 C7 K1 C73 112.6(4) . .
C6 C7 K1 C73 -129.1(4) . .
P1 C7 K1 C73 -1.0(4) . .
N2 C7 K1 N1 34.5(3) . .
C6 C7 K1 N1 152.8(5) . .
P1 C7 K1 N1 -79.1(3) . .
N2 C7 K1 C76 137.9(5) . .
C6 C7 K1 C76 -103.7(6) . .
P1 C7 K1 C76 24.4(6) . .
N2 C7 K1 C16 -129.1(4) . 2_665
C6 C7 K1 C16 -10.7(4) . 2_665
P1 C7 K1 C16 117.4(3) . 2_665
N2 C7 K1 C74 93.3(4) . .
C6 C7 K1 C74 -148.3(4) . .
P1 C7 K1 C74 -20.2(3) . .
C71 C72 K1 N4 -91.4(7) . .
C73 C72 K1 N4 32.2(7) . .
C71 C72 K1 N2 169.8(4) . .
C73 C72 K1 N2 -66.6(4) . .
C71 C72 K1 C7 150.0(4) . .
C73 C72 K1 C7 -86.4(4) . .
C71 C72 K1 N3 -61(2) . .
C73 C72 K1 N3 62(2) . .
C71 C72 K1 C64 -64.0(6) . .
C73 C72 K1 C64 59.6(6) . .
C71 C72 K1 N1 -166.4(4) . .
C73 C72 K1 N1 -42.8(4) . .
C73 C72 K1 C76 93.37(10) . .
C71 C72 K1 C16 54.7(5) . 2_665
C73 C72 K1 C16 178.3(5) . 2_665
C65 C64 K1 N4 115.6(5) . .
P5 C64 K1 N4 -115.2(5) . .
N4 C64 K1 N2 -6.7(3) . .
C65 C64 K1 N2 108.9(4) . .
P5 C64 K1 N2 -122.0(2) . .
N4 C64 K1 C7 -1.4(4) . .
C65 C64 K1 C7 114.2(4) . .
P5 C64 K1 C7 -116.7(3) . .
N4 C64 K1 N3 36.7(3) . .
C65 C64 K1 N3 152.3(5) . .
P5 C64 K1 N3 -78.6(3) . .
N4 C64 K1 C72 -144.0(4) . .
C65 C64 K1 C72 -28.4(5) . .
P5 C64 K1 C72 100.8(4) . .
N4 C64 K1 C71 -169.2(3) . .
C65 C64 K1 C71 -53.6(4) . .
P5 C64 K1 C71 75.5(3) . .
N4 C64 K1 C73 -120.3(4) . .
C65 C64 K1 C73 -4.7(4) . .
P5 C64 K1 C73 124.4(3) . .
N4 C64 K1 N1 -30.7(3) . .
C65 C64 K1 N1 84.9(4) . .
P5 C64 K1 N1 -145.9(3) . .
N4 C64 K1 C76 -166.7(4) . .
C65 C64 K1 C76 -51.1(4) . .
P5 C64 K1 C76 78.0(3) . .
N4 C64 K1 C16 105.9(4) . 2_665
C65 C64 K1 C16 -138.5(4) . 2_665
P5 C64 K1 C16 -9.3(3) . 2_665
N4 C64 K1 C74 -123.8(4) . .
C65 C64 K1 C74 -8.2(4) . .
P5 C64 K1 C74 120.9(3) . .
C72 C71 K1 N4 122.7(6) . .
C76 C71 K1 N4 -1.1(6) . .
C72 C71 K1 N2 -16.1(5) . .
C76 C71 K1 N2 -139.9(5) . .
C72 C71 K1 C7 -36.8(5) . .
C76 C71 K1 C7 -160.6(5) . .
C72 C71 K1 N3 164.5(6) . .
C76 C71 K1 N3 40.8(5) . .
C72 C71 K1 C64 129.7(5) . .
C76 C71 K1 C64 5.9(5) . .
C76 C71 K1 C73 -93.29(11) . .
C72 C71 K1 N1 18.2(6) . .
C76 C71 K1 N1 -105.6(6) . .
C72 C71 K1 C16 -123.0(5) . 2_665
C76 C71 K1 C16 113.2(5) . 2_665
C72 C71 K1 C74 62.79(10) . .
C76 C71 K1 C74 -61.00(10) . .
C74 C73 K1 N4 -34.9(4) . .
C72 C73 K1 N4 -159.4(4) . .
C74 C73 K1 N2 -110.8(4) . .
C72 C73 K1 N2 124.6(4) . .
C74 C73 K1 C7 -135.7(4) . .
C72 C73 K1 C7 99.7(4) . .
C74 C73 K1 N3 -39.6(4) . .
C72 C73 K1 N3 -164.2(4) . .
C74 C73 K1 C64 -8.5(5) . .
C72 C73 K1 C64 -133.0(5) . .
C74 C73 K1 C71 93.68(11) . .
C74 C73 K1 N1 -95.0(4) . .
C72 C73 K1 N1 140.4(4) . .
C74 C73 K1 C76 60.78(10) . .
C72 C73 K1 C76 -63.76(11) . .
C74 C73 K1 C16 122.7(5) . 2_665
C72 C73 K1 C16 -1.9(5) . 2_665
C75 C76 K1 N4 54.1(4) . .
C71 C76 K1 N4 179.2(4) . .
C77 C76 K1 N4 -65.1(12) . .
C75 C76 K1 N2 -37.6(8) . .
C71 C76 K1 N2 87.5(8) . .
C77 C76 K1 N2 -156.8(11) . .
C75 C76 K1 C7 -93.7(8) . .
C71 C76 K1 C7 31.4(8) . .
C77 C76 K1 C7 147.1(11) . .
C75 C76 K1 N3 80.0(4) . .
C71 C76 K1 N3 -154.9(4) . .
C77 C76 K1 N3 -39.2(12) . .
C75 C76 K1 C64 60.3(5) . .
C71 C76 K1 C64 -174.6(5) . .
C77 C76 K1 C64 -58.9(12) . .
C77 C76 K1 C71 115.7(14) . .
C75 C76 K1 C73 -60.96(11) . .
C71 C76 K1 C73 64.12(11) . .
C77 C76 K1 C73 179.8(14) . .
C75 C76 K1 N1 -24.8(6) . .
C71 C76 K1 N1 100.3(6) . .
C77 C76 K1 N1 -144.0(11) . .
C75 C76 K1 C16 171.3(5) . 2_665
C71 C76 K1 C16 -63.7(5) . 2_665
C77 C76 K1 C16 52.1(12) . 2_665
C71 C76 K1 C74 96.19(12) . .
C77 C76 K1 C74 -148.1(14) . .
C73 C74 K1 N4 150.9(4) . .
C75 C74 K1 N4 -83.0(4) . .
C73 C74 K1 N2 79.7(3) . .
C75 C74 K1 N2 -154.2(3) . .
C73 C74 K1 C7 51.1(4) . .
C75 C74 K1 C7 177.1(4) . .
C73 C74 K1 N3 155.7(3) . .
C75 C74 K1 N3 -78.3(3) . .
C75 C74 K1 C72 95.52(13) . .
C73 C74 K1 C64 172.2(4) . .
C75 C74 K1 C64 -61.7(4) . .
C73 C74 K1 C71 -64.15(12) . .
C75 C74 K1 C71 61.89(12) . .
C73 C74 K1 N1 85.9(4) . .
C75 C74 K1 N1 -148.1(4) . .
C73 C74 K1 C16 -71.3(7) . 2_665
C75 C74 K1 C16 54.7(6) . 2_665
N5 C49 K2 N8 -4.8(4) . .
C48 C49 K2 N8 114.6(4) . .
P4 C49 K2 N8 -117.2(3) . .
C48 C49 K2 N5 119.4(6) . .
P4 C49 K2 N5 -112.4(6) . .
N5 C49 K2 C35 -0.6(5) . .
C48 C49 K2 C35 118.8(4) . .
P4 C49 K2 C35 -113.0(3) . .
N5 C49 K2 N7 -28.8(4) . .
C48 C49 K2 N7 90.6(4) . .
P4 C49 K2 N7 -141.2(3) . .
N5 C49 K2 C26 -110.9(6) . 3_745
C48 C49 K2 C26 8.4(6) . 3_745
P4 C49 K2 C26 136.6(5) . 3_745
N5 C49 K2 C27 -121.2(7) . 3_745
C48 C49 K2 C27 -1.9(8) . 3_745
P4 C49 K2 C27 126.3(7) . 3_745
N5 C49 K2 C69 89.0(5) . 3_745
C48 C49 K2 C69 -151.6(4) . 3_745
P4 C49 K2 C69 -23.4(4) . 3_745
N5 C49 K2 C25 -125.9(6) . 3_745
C48 C49 K2 C25 -6.5(6) . 3_745
P4 C49 K2 C25 121.7(5) . 3_745
N5 C49 K2 C28 -155.1(10) . 3_745
C48 C49 K2 C28 -35.8(10) . 3_745
P4 C49 K2 C28 92.4(10) . 3_745
N5 C49 K2 C48 -119.4(6) . .
P4 C49 K2 C48 128.2(5) . .
N5 C49 K2 C24 -149.1(7) . 3_745
C48 C49 K2 C24 -29.7(7) . 3_745
P4 C49 K2 C24 98.4(7) . 3_745
C34 C35 K2 N8 115.8(7) . .
P3 C35 K2 N8 -114.8(6) . .
N8 C35 K2 C49 -10.0(5) . .
C34 C35 K2 C49 105.8(5) . .
P3 C35 K2 C49 -124.8(3) . .
N8 C35 K2 N5 -10.2(4) . .
C34 C35 K2 N5 105.6(5) . .
P3 C35 K2 N5 -125.0(3) . .
N8 C35 K2 N7 35.6(4) . .
C34 C35 K2 N7 151.4(6) . .
P3 C35 K2 N7 -79.2(3) . .
N8 C35 K2 C26 109.6(6) . 3_745
C34 C35 K2 C26 -134.6(6) . 3_745
P3 C35 K2 C26 -5.2(5) . 3_745
N8 C35 K2 C27 133.4(7) . 3_745
C34 C35 K2 C27 -110.7(7) . 3_745
P3 C35 K2 C27 18.6(6) . 3_745
N8 C35 K2 C69 -114.7(5) . 3_745
C34 C35 K2 C69 1.1(5) . 3_745
P3 C35 K2 C69 130.5(3) . 3_745
N8 C35 K2 C25 98.5(6) . 3_745
C34 C35 K2 C25 -145.7(6) . 3_745
P3 C35 K2 C25 -16.4(5) . 3_745
N8 C35 K2 C28 151.1(8) . 3_745
C34 C35 K2 C28 -93.1(9) . 3_745
P3 C35 K2 C28 36.3(8) . 3_745
N8 C35 K2 C48 15.1(5) . .
C34 C35 K2 C48 130.9(5) . .
P3 C35 K2 C48 -99.7(2) . .
N8 C35 K2 C24 115.3(8) . 3_745
C34 C35 K2 C24 -128.9(8) . 3_745
P3 C35 K2 C24 0.5(8) . 3_745
C47 C48 K2 N8 -175.7(3) . .
C43 C48 K2 N8 58.8(3) . .
C49 C48 K2 N8 -65.5(4) . .
C47 C48 K2 C49 -110.2(5) . .
C43 C48 K2 C49 124.3(5) . .
C47 C48 K2 N5 -143.0(4) . .
C43 C48 K2 N5 91.4(3) . .
C49 C48 K2 N5 -32.8(4) . .
C47 C48 K2 C35 178.0(3) . .
C43 C48 K2 C35 52.4(3) . .
C49 C48 K2 C35 -71.8(4) . .
C47 C48 K2 N7 164.7(3) . .
C43 C48 K2 N7 39.1(3) . .
C49 C48 K2 N7 -85.2(4) . .
C47 C48 K2 C26 77.5(4) . 3_745
C43 C48 K2 C26 -48.0(4) . 3_745
C49 C48 K2 C26 -172.3(5) . 3_745
C47 C48 K2 C27 68.4(5) . 3_745
C43 C48 K2 C27 -57.1(5) . 3_745
C49 C48 K2 C27 178.6(6) . 3_745
C47 C48 K2 C69 -75.2(3) . 3_745
C43 C48 K2 C69 159.2(3) . 3_745
C49 C48 K2 C69 34.9(4) . 3_745
C47 C48 K2 C25 62.9(6) . 3_745
C43 C48 K2 C25 -62.6(6) . 3_745
C49 C48 K2 C25 173.1(7) . 3_745
C47 C48 K2 C28 43.1(8) . 3_745
C43 C48 K2 C28 -82.5(7) . 3_745
C49 C48 K2 C28 153.3(8) . 3_745
C47 C48 K2 C24 38.8(7) . 3_745
C43 C48 K2 C24 -86.7(7) . 3_745
C49 C48 K2 C24 149.0(8) . 3_745
C9 C8 N1 N2 -179.1(6) . .
P1 C8 N1 N2 0.1(7) . .
K1 C8 N1 N2 65.4(4) . .
C9 C8 N1 Sm1 -52(4) . .
P1 C8 N1 Sm1 127(4) . .
K1 C8 N1 Sm1 -168(4) . .
C9 C8 N1 K1 115.5(6) . .
P1 C8 N1 K1 -65.4(4) . .
N4 K1 N1 C8 -155.7(4) . .
N2 K1 N1 C8 114.3(5) . .
C7 K1 N1 C8 78.9(4) . .
N3 K1 N1 C8 177.9(4) . .
C72 K1 N1 C8 -11.2(5) . .
C64 K1 N1 C8 -141.9(4) . .
C71 K1 N1 C8 -19.4(5) . .
C73 K1 N1 C8 -28.0(5) . .
C76 K1 N1 C8 -55.1(5) . .
C16 K1 N1 C8 102.1(5) 2_665 .
C74 K1 N1 C8 -52.4(5) . .
N4 K1 N1 N2 89.9(3) . .
C7 K1 N1 N2 -35.5(3) . .
N3 K1 N1 N2 63.6(3) . .
C72 K1 N1 N2 -125.5(3) . .
C64 K1 N1 N2 103.8(3) . .
C71 K1 N1 N2 -133.7(3) . .
C73 K1 N1 N2 -142.3(4) . .
C76 K1 N1 N2 -169.5(3) . .
C16 K1 N1 N2 -12.3(4) 2_665 .
C74 K1 N1 N2 -166.7(4) . .
N4 K1 N1 Sm1 22.77(14) . .
N2 K1 N1 Sm1 -67.2(3) . .
C7 K1 N1 Sm1 -102.7(3) . .
N3 K1 N1 Sm1 -3.62(14) . .
C72 K1 N1 Sm1 167.3(2) . .
C64 K1 N1 Sm1 36.62(17) . .
C71 K1 N1 Sm1 159.1(2) . .
C73 K1 N1 Sm1 150.5(3) . .
C76 K1 N1 Sm1 123.3(2) . .
C16 K1 N1 Sm1 -79.5(3) 2_665 .
C74 K1 N1 Sm1 126.1(3) . .
C6 C7 N2 N1 -177.8(5) . .
P1 C7 N2 N1 0.1(7) . .
K1 C7 N2 N1 -83.9(4) . .
C6 C7 N2 Sm1 29(2) . .
P1 C7 N2 Sm1 -153.3(16) . .
K1 C7 N2 Sm1 122.8(19) . .
C6 C7 N2 K1 -94.0(6) . .
P1 C7 N2 K1 83.9(4) . .
C8 N1 N2 C7 -0.1(8) . .
Sm1 N1 N2 C7 -174.2(5) . .
K1 N1 N2 C7 79.9(5) . .
C8 N1 N2 Sm1 174.1(5) . .
K1 N1 N2 Sm1 -105.94(13) . .
C8 N1 N2 K1 -80.0(5) . .
Sm1 N1 N2 K1 105.94(13) . .
N4 K1 N2 C7 165.7(4) . .
N3 K1 N2 C7 137.9(4) . .
C72 K1 N2 C7 -49.9(5) . .
C64 K1 N2 C7 168.9(4) . .
C71 K1 N2 C7 -41.7(5) . .
C73 K1 N2 C7 -74.5(5) . .
N1 K1 N2 C7 -115.2(5) . .
C76 K1 N2 C7 -93.6(6) . .
C16 K1 N2 C7 55.5(4) 2_665 .
C74 K1 N2 C7 -100.3(4) . .
N4 K1 N2 N1 -79.0(3) . .
C7 K1 N2 N1 115.2(5) . .
N3 K1 N2 N1 -106.9(3) . .
C72 K1 N2 N1 65.3(4) . .
C64 K1 N2 N1 -75.9(3) . .
C71 K1 N2 N1 73.5(4) . .
C73 K1 N2 N1 40.7(4) . .
C76 K1 N2 N1 21.6(7) . .
C16 K1 N2 N1 170.7(3) 2_665 .
C74 K1 N2 N1 14.9(4) . .
N4 K1 N2 Sm1 -3.18(14) . .
C7 K1 N2 Sm1 -168.9(4) . .
N3 K1 N2 Sm1 -31.03(15) . .
C72 K1 N2 Sm1 141.2(3) . .
C64 K1 N2 Sm1 -0.08(19) . .
C71 K1 N2 Sm1 149.3(3) . .
C73 K1 N2 Sm1 116.6(3) . .
N1 K1 N2 Sm1 75.9(3) . .
C76 K1 N2 Sm1 97.4(5) . .
C16 K1 N2 Sm1 -113.5(2) 2_665 .
C74 K1 N2 Sm1 90.8(3) . .
C62 C63 N3 N4 -178.8(5) . .
P5 C63 N3 N4 -0.5(7) . .
K1 C63 N3 N4 68.5(4) . .
C62 C63 N3 Sm1 -70(3) . .
P5 C63 N3 Sm1 108(2) . .
K1 C63 N3 Sm1 177(3) . .
C62 C63 N3 K1 112.7(5) . .
P5 C63 N3 K1 -69.0(4) . .
N4 K1 N3 C63 114.1(5) . .
N2 K1 N3 C63 -152.3(4) . .
C7 K1 N3 C63 -135.5(4) . .
C72 K1 N3 C63 74.8(18) . .
C64 K1 N3 C63 78.1(4) . .
C71 K1 N3 C63 27.3(6) . .
C73 K1 N3 C63 123.2(5) . .
N1 K1 N3 C63 -177.0(4) . .
C76 K1 N3 C63 47.8(5) . .
C16 K1 N3 C63 -41.0(4) 2_665 .
C74 K1 N3 C63 103.4(5) . .
N2 K1 N3 N4 93.6(3) . .
C7 K1 N3 N4 110.4(3) . .
C72 K1 N3 N4 -39.3(18) . .
C64 K1 N3 N4 -36.0(3) . .
C71 K1 N3 N4 -86.8(4) . .
C73 K1 N3 N4 9.1(5) . .
N1 K1 N3 N4 68.8(3) . .
C76 K1 N3 N4 -66.3(4) . .
C16 K1 N3 N4 -155.1(3) 2_665 .
C74 K1 N3 N4 -10.7(5) . .
N4 K1 N3 Sm1 -65.3(3) . .
N2 K1 N3 Sm1 28.26(14) . .
C7 K1 N3 Sm1 45.05(18) . .
C72 K1 N3 Sm1 -104.6(18) . .
C64 K1 N3 Sm1 -101.4(2) . .
C71 K1 N3 Sm1 -152.1(3) . .
C73 K1 N3 Sm1 -56.3(4) . .
N1 K1 N3 Sm1 3.50(14) . .
C76 K1 N3 Sm1 -131.7(3) . .
C16 K1 N3 Sm1 139.6(2) 2_665 .
C74 K1 N3 Sm1 -76.0(3) . .
C65 C64 N4 N3 178.3(5) . .
P5 C64 N4 N3 -0.9(6) . .
K1 C64 N4 N3 -83.2(4) . .
C65 C64 N4 Sm1 41.6(17) . .
P5 C64 N4 Sm1 -137.5(13) . .
K1 C64 N4 Sm1 140.2(15) . .
C65 C64 N4 K1 -98.6(5) . .
P5 C64 N4 K1 82.3(3) . .
C63 N3 N4 C64 0.9(7) . .
Sm1 N3 N4 C64 -169.0(5) . .
K1 N3 N4 C64 84.3(4) . .
C63 N3 N4 Sm1 169.9(5) . .
K1 N3 N4 Sm1 -106.73(13) . .
C63 N3 N4 K1 -83.4(5) . .
Sm1 N3 N4 K1 106.73(13) . .
N2 K1 N4 C64 172.7(4) . .
C7 K1 N4 C64 178.7(4) . .
N3 K1 N4 C64 -112.8(5) . .
C72 K1 N4 C64 56.8(6) . .
C71 K1 N4 C64 15.1(5) . .
C73 K1 N4 C64 72.8(4) . .
N1 K1 N4 C64 145.8(4) . .
C76 K1 N4 C64 14.6(4) . .
C16 K1 N4 C64 -85.0(4) 2_665 .
C74 K1 N4 C64 58.7(4) . .
N2 K1 N4 N3 -74.5(3) . .
C7 K1 N4 N3 -68.5(3) . .
C72 K1 N4 N3 169.6(5) . .
C64 K1 N4 N3 112.8(5) . .
C71 K1 N4 N3 127.9(4) . .
C73 K1 N4 N3 -174.5(3) . .
N1 K1 N4 N3 -101.4(3) . .
C76 K1 N4 N3 127.4(3) . .
C16 K1 N4 N3 27.8(4) 2_665 .
C74 K1 N4 N3 171.4(4) . .
N2 K1 N4 Sm1 3.14(14) . .
C7 K1 N4 Sm1 9.2(2) . .
N3 K1 N4 Sm1 77.7(3) . .
C72 K1 N4 Sm1 -112.7(4) . .
C64 K1 N4 Sm1 -169.6(4) . .
C71 K1 N4 Sm1 -154.4(3) . .
C73 K1 N4 Sm1 -96.8(3) . .
N1 K1 N4 Sm1 -23.71(15) . .
C76 K1 N4 Sm1 -154.9(2) . .
C16 K1 N4 Sm1 105.5(2) 2_665 .
C74 K1 N4 Sm1 -110.9(3) . .
C48 C49 N5 N6 -179.5(5) . .
P4 C49 N5 N6 1.6(7) . .
K2 C49 N5 N6 -89.8(5) . .
C48 C49 N5 Sm1 14(3) . .
P4 C49 N5 Sm1 -165(3) . .
K2 C49 N5 Sm1 104(3) . .
C48 C49 N5 K2 -89.7(6) . .
P4 C49 N5 K2 91.4(4) . .
N8 K2 N5 C49 174.5(5) . .
C35 K2 N5 C49 179.4(5) . .
N7 K2 N5 C49 146.2(5) . .
C26 K2 N5 C49 81.6(8) 3_745 .
C27 K2 N5 C49 88.1(10) 3_745 .
C69 K2 N5 C49 -97.6(5) 3_745 .
C25 K2 N5 C49 58.5(8) 3_745 .
C28 K2 N5 C49 46.5(16) 3_745 .
C48 K2 N5 C49 32.8(4) . .
C24 K2 N5 C49 34.7(9) 3_745 .
N8 K2 N5 N6 -72.9(3) . .
C49 K2 N5 N6 112.6(6) . .
C35 K2 N5 N6 -68.0(3) . .
N7 K2 N5 N6 -101.2(3) . .
C26 K2 N5 N6 -165.8(7) 3_745 .
C27 K2 N5 N6 -159.3(9) 3_745 .
C69 K2 N5 N6 15.0(4) 3_745 .
C25 K2 N5 N6 171.1(7) 3_745 .
C28 K2 N5 N6 159.2(16) 3_745 .
C48 K2 N5 N6 145.4(4) . .
C24 K2 N5 N6 147.3(8) 3_745 .
N8 K2 N5 Sm1 4.04(17) . .
C49 K2 N5 Sm1 -170.4(5) . .
C35 K2 N5 Sm1 9.0(2) . .
N7 K2 N5 Sm1 -24.21(16) . .
C26 K2 N5 Sm1 -88.9(7) 3_745 .
C27 K2 N5 Sm1 -82.3(9) 3_745 .
C69 K2 N5 Sm1 91.9(3) 3_745 .
C25 K2 N5 Sm1 -111.9(6) 3_745 .
C28 K2 N5 Sm1 -123.9(16) 3_745 .
C48 K2 N5 Sm1 -137.6(3) . .
C24 K2 N5 Sm1 -135.7(7) 3_745 .
C51 C50 N6 N5 -176.2(7) . .
P4 C50 N6 N5 2.5(7) . .
C51 C50 N6 Sm1 -31(4) . .
P4 C50 N6 Sm1 147(3) . .
C49 N5 N6 C50 -2.7(8) . .
Sm1 N5 N6 C50 175.1(5) . .
K2 N5 N6 C50 -76.5(5) . .
C49 N5 N6 Sm1 -177.7(5) . .
K2 N5 N6 Sm1 108.48(16) . .
C37 C36 N7 N8 -178.3(5) . .
P3 C36 N7 N8 -1.9(7) . .
K2 C36 N7 N8 65.1(4) . .
C37 C36 N7 Sm1 -70(2) . .
P3 C36 N7 Sm1 107(2) . .
K2 C36 N7 Sm1 174(2) . .
C37 C36 N7 K2 116.6(5) . .
P3 C36 N7 K2 -67.0(4) . .
N8 K2 N7 C36 114.7(5) . .
C49 K2 N7 C36 -145.0(4) . .
N5 K2 N7 C36 -158.8(4) . .
C35 K2 N7 C36 78.1(4) . .
C26 K2 N7 C36 -30.1(7) 3_745 .
C27 K2 N7 C36 -9.2(8) 3_745 .
C69 K2 N7 C36 112.6(4) 3_745 .
C25 K2 N7 C36 -51.5(7) 3_745 .
C28 K2 N7 C36 -7.2(9) 3_745 .
C48 K2 N7 C36 -119.8(4) . .
C24 K2 N7 C36 -55.0(8) 3_745 .
C49 K2 N7 N8 100.3(3) . .
N5 K2 N7 N8 86.5(3) . .
C35 K2 N7 N8 -36.6(3) . .
C26 K2 N7 N8 -144.9(7) 3_745 .
C27 K2 N7 N8 -124.0(7) 3_745 .
C69 K2 N7 N8 -2.1(4) 3_745 .
C25 K2 N7 N8 -166.2(6) 3_745 .
C28 K2 N7 N8 -121.9(8) 3_745 .
C48 K2 N7 N8 125.5(3) . .
C24 K2 N7 N8 -169.8(7) 3_745 .
N8 K2 N7 Sm1 -63.8(3) . .
C49 K2 N7 Sm1 36.4(2) . .
N5 K2 N7 Sm1 22.67(15) . .
C35 K2 N7 Sm1 -100.4(3) . .
C26 K2 N7 Sm1 151.3(6) 3_745 .
C27 K2 N7 Sm1 172.2(7) 3_745 .
C69 K2 N7 Sm1 -66.0(3) 3_745 .
C25 K2 N7 Sm1 130.0(6) 3_745 .
C28 K2 N7 Sm1 174.2(8) 3_745 .
C48 K2 N7 Sm1 61.63(17) . .
C24 K2 N7 Sm1 126.4(7) 3_745 .
C34 C35 N8 N7 174.8(6) . .
P3 C35 N8 N7 -2.8(7) . .
K2 C35 N8 N7 -85.0(4) . .
C34 C35 N8 Sm1 55(2) . .
P3 C35 N8 Sm1 -122.3(16) . .
K2 C35 N8 Sm1 155.6(17) . .
C34 C35 N8 K2 -100.2(6) . .
P3 C35 N8 K2 82.1(4) . .
C36 N7 N8 C35 3.0(7) . .
Sm1 N7 N8 C35 -164.5(5) . .
K2 N7 N8 C35 81.6(4) . .
C36 N7 N8 Sm1 167.5(5) . .
K2 N7 N8 Sm1 -113.96(15) . .
C36 N7 N8 K2 -78.6(5) . .
Sm1 N7 N8 K2 113.96(15) . .
C49 K2 N8 C35 170.6(5) . .
N5 K2 N8 C35 168.2(5) . .
N7 K2 N8 C35 -112.9(6) . .
C26 K2 N8 C35 -76.0(7) 3_745 .
C27 K2 N8 C35 -51.1(8) 3_745 .
C69 K2 N8 C35 65.2(5) 3_745 .
C25 K2 N8 C35 -96.9(8) 3_745 .
C28 K2 N8 C35 -37.5(10) 3_745 .
C48 K2 N8 C35 -166.8(4) . .
C24 K2 N8 C35 -97.7(10) 3_745 .
C49 K2 N8 N7 -76.5(3) . .
N5 K2 N8 N7 -78.8(3) . .
C35 K2 N8 N7 112.9(6) . .
C26 K2 N8 N7 36.9(7) 3_745 .
C27 K2 N8 N7 61.8(7) 3_745 .
C69 K2 N8 N7 178.1(3) 3_745 .
C25 K2 N8 N7 16.0(7) 3_745 .
C28 K2 N8 N7 75.4(9) 3_745 .
C48 K2 N8 N7 -53.9(3) . .
C24 K2 N8 N7 15.2(10) 3_745 .
C49 K2 N8 Sm1 -1.7(2) . .
N5 K2 N8 Sm1 -4.08(17) . .
C35 K2 N8 Sm1 -172.3(6) . .
N7 K2 N8 Sm1 74.8(3) . .
C26 K2 N8 Sm1 111.7(6) 3_745 .
C27 K2 N8 Sm1 136.6(7) 3_745 .
C69 K2 N8 Sm1 -107.1(2) 3_745 .
C25 K2 N8 Sm1 90.8(7) 3_745 .
C28 K2 N8 Sm1 150.2(9) 3_745 .
C48 K2 N8 Sm1 20.9(2) . .
C24 K2 N8 Sm1 90.0(9) 3_745 .
C23 C22 N9 N10 176.4(5) . .
P2 C22 N9 N10 -1.2(7) . .
C23 C22 N9 Sm1 11(7) . .
P2 C22 N9 Sm1 -167(6) . .
C20 C21 N10 N9 178.3(5) . .
P2 C21 N10 N9 -1.9(7) . .
C20 C21 N10 Sm1 3(3) . .
P2 C21 N10 Sm1 -177(2) . .
C22 N9 N10 C21 2.0(7) . .
Sm1 N9 N10 C21 -179.0(5) . .
C22 N9 N10 Sm1 -179.0(5) . .
N2 C7 P1 C8 0.0(5) . .
C6 C7 P1 C8 177.7(6) . .
K1 C7 P1 C8 72.0(3) . .
N2 C7 P1 K1 -72.0(4) . .
C6 C7 P1 K1 105.7(6) . .
N1 C8 P1 C7 0.0(6) . .
C9 C8 P1 C7 179.1(7) . .
K1 C8 P1 C7 -59.1(2) . .
N1 C8 P1 K1 59.1(5) . .
C9 C8 P1 K1 -121.8(7) . .
N4 K1 P1 C7 57.9(3) . .
N2 K1 P1 C7 33.5(3) . .
N3 K1 P1 C7 30.8(3) . .
C72 K1 P1 C7 -155.6(3) . .
C64 K1 P1 C7 72.1(3) . .
C71 K1 P1 C7 -147.9(3) . .
C73 K1 P1 C7 179.0(4) . .
N1 K1 P1 C7 68.6(3) . .
C76 K1 P1 C7 -165.6(3) . .
C16 K1 P1 C7 -68.0(3) 2_665 .
C74 K1 P1 C7 162.3(3) . .
N4 K1 P1 C8 -38.3(3) . .
N2 K1 P1 C8 -62.7(3) . .
C7 K1 P1 C8 -96.2(3) . .
N3 K1 P1 C8 -65.4(3) . .
C72 K1 P1 C8 108.2(3) . .
C64 K1 P1 C8 -24.1(3) . .
C71 K1 P1 C8 116.0(3) . .
C73 K1 P1 C8 82.8(4) . .
N1 K1 P1 C8 -27.6(3) . .
C76 K1 P1 C8 98.2(3) . .
C16 K1 P1 C8 -164.2(3) 2_665 .
C74 K1 P1 C8 66.1(3) . .
N9 C22 P2 C21 0.2(5) . .
C23 C22 P2 C21 -177.3(6) . .
N10 C21 P2 C22 0.9(5) . .
C20 C21 P2 C22 -179.2(6) . .
N7 C36 P3 C35 0.3(5) . .
C37 C36 P3 C35 176.3(6) . .
K2 C36 P3 C35 -60.8(2) . .
N7 C36 P3 K2 61.1(5) . .
C37 C36 P3 K2 -122.9(6) . .
N8 C35 P3 C36 1.5(5) . .
C34 C35 P3 C36 -176.0(6) . .
K2 C35 P3 C36 72.0(3) . .
N8 C35 P3 K2 -70.5(4) . .
C34 C35 P3 K2 112.1(7) . .
N8 K2 P3 C36 -62.7(3) . .
C49 K2 P3 C36 -27.6(3) . .
N5 K2 P3 C36 -39.5(3) . .
C35 K2 P3 C36 -95.7(3) . .
N7 K2 P3 C36 -27.6(3) . .
C26 K2 P3 C36 78.9(5) 3_745 .
C27 K2 P3 C36 104.4(7) 3_745 .
C69 K2 P3 C36 -146.6(3) 3_745 .
C25 K2 P3 C36 70.3(4) 3_745 .
C28 K2 P3 C36 117.8(7) 3_745 .
C48 K2 P3 C36 1.5(3) . .
C24 K2 P3 C36 84.7(5) 3_745 .
N8 K2 P3 C35 32.9(3) . .
C49 K2 P3 C35 68.1(3) . .
N5 K2 P3 C35 56.2(3) . .
N7 K2 P3 C35 68.1(3) . .
C26 K2 P3 C35 174.6(5) 3_745 .
C27 K2 P3 C35 -159.9(7) 3_745 .
C69 K2 P3 C35 -51.0(3) 3_745 .
C25 K2 P3 C35 166.0(4) 3_745 .
C28 K2 P3 C35 -146.5(7) 3_745 .
C48 K2 P3 C35 97.2(3) . .
C24 K2 P3 C35 -179.7(5) 3_745 .
N5 C49 P4 C50 -0.2(5) . .
C48 C49 P4 C50 -178.9(6) . .
K2 C49 P4 C50 83.6(3) . .
N5 C49 P4 K2 -83.8(5) . .
C48 C49 P4 K2 97.5(6) . .
N6 C50 P4 C49 -1.3(5) . .
C51 C50 P4 C49 177.4(8) . .
N6 C50 P4 K2 55.8(5) . .
C51 C50 P4 K2 -125.5(7) . .
N8 K2 P4 C49 63.5(3) . .
N5 K2 P4 C49 34.0(3) . .
C35 K2 P4 C49 79.4(3) . .
N7 K2 P4 C49 39.2(3) . .
C26 K2 P4 C49 -58.3(4) 3_745 .
C27 K2 P4 C49 -89.1(10) 3_745 .
C69 K2 P4 C49 157.1(3) 3_745 .
C25 K2 P4 C49 -63.7(4) 3_745 .
C28 K2 P4 C49 -114.2(9) 3_745 .
C48 K2 P4 C49 -26.4(3) . .
C24 K2 P4 C49 -85.1(6) 3_745 .
N8 K2 P4 C50 -27.5(3) . .
C49 K2 P4 C50 -91.0(4) . .
N5 K2 P4 C50 -57.0(3) . .
C35 K2 P4 C50 -11.6(3) . .
N7 K2 P4 C50 -51.8(3) . .
C26 K2 P4 C50 -149.3(4) 3_745 .
C27 K2 P4 C50 179.9(10) 3_745 .
C69 K2 P4 C50 66.1(3) 3_745 .
C25 K2 P4 C50 -154.7(4) 3_745 .
C28 K2 P4 C50 154.8(9) 3_745 .
C48 K2 P4 C50 -117.4(3) . .
C24 K2 P4 C50 -176.1(6) 3_745 .
N4 C64 P5 C63 0.5(5) . .
C65 C64 P5 C63 -178.6(6) . .
K1 C64 P5 C63 67.6(2) . .
N4 C64 P5 K1 -67.0(4) . .
C65 C64 P5 K1 113.9(6) . .
N3 C63 P5 C64 0.0(5) . .
C62 C63 P5 C64 178.2(6) . .
K1 C63 P5 C64 -58.5(2) . .
N3 C63 P5 K1 58.4(4) . .
C62 C63 P5 K1 -123.3(6) . .
N4 K1 P5 C64 33.1(3) . .
N2 K1 P5 C64 62.3(3) . .
C7 K1 P5 C64 80.5(3) . .
N3 K1 P5 C64 69.9(3) . .
C72 K1 P5 C64 -102.9(4) . .
C71 K1 P5 C64 -114.6(3) . .
C73 K1 P5 C64 -70.9(4) . .
N1 K1 P5 C64 36.5(3) . .
C76 K1 P5 C64 -100.7(3) . .
C16 K1 P5 C64 171.2(3) 2_665 .
C74 K1 P5 C64 -62.1(3) . .
N4 K1 P5 C63 -65.4(3) . .
N2 K1 P5 C63 -36.2(2) . .
C7 K1 P5 C63 -18.0(3) . .
N3 K1 P5 C63 -28.6(3) . .
C72 K1 P5 C63 158.6(4) . .
C64 K1 P5 C63 -98.5(3) . .
C71 K1 P5 C63 146.9(3) . .
C73 K1 P5 C63 -169.4(3) . .
N1 K1 P5 C63 -62.0(2) . .
C76 K1 P5 C63 160.8(3) . .
C16 K1 P5 C63 72.7(3) 2_665 .
C74 K1 P5 C63 -160.6(3) . .
C21 N10 Sm1 N2 -45(2) . .
N9 N10 Sm1 N2 139.8(3) . .
C21 N10 Sm1 N5 99(2) . .
N9 N10 Sm1 N5 -76.1(4) . .
C21 N10 Sm1 N9 175(3) . .
C21 N10 Sm1 N4 -125(2) . .
N9 N10 Sm1 N4 59.7(3) . .
C21 N10 Sm1 N6 131(2) . .
N9 N10 Sm1 N6 -44.2(4) . .
C21 N10 Sm1 N8 69(2) . .
N9 N10 Sm1 N8 -106.6(3) . .
C21 N10 Sm1 N1 -43(2) . .
N9 N10 Sm1 N1 141.6(3) . .
C21 N10 Sm1 N7 40(2) . .
N9 N10 Sm1 N7 -135.5(3) . .
C21 N10 Sm1 N3 -135(2) . .
N9 N10 Sm1 N3 49.9(3) . .
C21 N10 Sm1 K1 -87(2) . .
N9 N10 Sm1 K1 97.2(3) . .
C7 N2 Sm1 N10 158.8(18) . .
N1 N2 Sm1 N10 3.5(4) . .
K1 N2 Sm1 N10 -80.7(2) . .
C7 N2 Sm1 N5 -1.9(19) . .
N1 N2 Sm1 N5 -157.1(3) . .
K1 N2 Sm1 N5 118.71(18) . .
C7 N2 Sm1 N9 -169.9(18) . .
N1 N2 Sm1 N9 34.9(4) . .
K1 N2 Sm1 N9 -49.3(3) . .
C7 N2 Sm1 N4 -117.1(19) . .
N1 N2 Sm1 N4 87.7(3) . .
K1 N2 Sm1 N4 3.46(16) . .
C7 N2 Sm1 N6 -17.4(19) . .
N1 N2 Sm1 N6 -172.6(3) . .
K1 N2 Sm1 N6 103.2(2) . .
C7 N2 Sm1 N8 73.9(19) . .
N1 N2 Sm1 N8 -81.3(3) . .
K1 N2 Sm1 N8 -165.55(16) . .
C7 N2 Sm1 N1 155(2) . .
K1 N2 Sm1 N1 -84.2(3) . .
C7 N2 Sm1 N7 75.5(19) . .
N1 N2 Sm1 N7 -79.7(3) . .
K1 N2 Sm1 N7 -163.87(18) . .
C7 N2 Sm1 N3 -86.6(19) . .
N1 N2 Sm1 N3 118.1(3) . .
K1 N2 Sm1 N3 33.95(16) . .
C7 N2 Sm1 K1 -120.6(19) . .
N1 N2 Sm1 K1 84.2(3) . .
C49 N5 Sm1 N10 -135(3) . .
N6 N5 Sm1 N10 58.0(5) . .
K2 N5 Sm1 N10 -34.2(4) . .
C49 N5 Sm1 N2 14(3) . .
N6 N5 Sm1 N2 -153.0(3) . .
K2 N5 Sm1 N2 114.83(19) . .
C49 N5 Sm1 N9 -176(3) . .
N6 N5 Sm1 N9 17.0(4) . .
K2 N5 Sm1 N9 -75.2(3) . .
C49 N5 Sm1 N4 95(3) . .
N6 N5 Sm1 N4 -71.7(3) . .
K2 N5 Sm1 N4 -163.80(16) . .
C49 N5 Sm1 N6 167(3) . .
K2 N5 Sm1 N6 -92.1(3) . .
C49 N5 Sm1 N8 -105(3) . .
N6 N5 Sm1 N8 87.8(3) . .
K2 N5 Sm1 N8 -4.35(18) . .
C49 N5 Sm1 N1 1(3) . .
N6 N5 Sm1 N1 -166.3(3) . .
K2 N5 Sm1 N1 101.6(2) . .
C49 N5 Sm1 N7 -74(3) . .
N6 N5 Sm1 N7 119.5(3) . .
K2 N5 Sm1 N7 27.34(18) . .
C49 N5 Sm1 N3 91(3) . .
N6 N5 Sm1 N3 -76.0(3) . .
K2 N5 Sm1 N3 -168.11(19) . .
C49 N5 Sm1 K1 52(3) . .
N6 N5 Sm1 K1 -115.1(3) . .
K2 N5 Sm1 K1 152.73(12) . .
C22 N9 Sm1 N10 166(7) . .
C22 N9 Sm1 N2 105(7) . .
N10 N9 Sm1 N2 -60.5(4) . .
C22 N9 Sm1 N5 -59(7) . .
N10 N9 Sm1 N5 135.0(3) . .
C22 N9 Sm1 N4 50(7) . .
N10 N9 Sm1 N4 -115.8(3) . .
C22 N9 Sm1 N6 -50(7) . .
N10 N9 Sm1 N6 143.8(3) . .
C22 N9 Sm1 N8 -127(7) . .
N10 N9 Sm1 N8 67.0(3) . .
C22 N9 Sm1 N1 124(7) . .
N10 N9 Sm1 N1 -42.0(3) . .
C22 N9 Sm1 N7 -147(7) . .
N10 N9 Sm1 N7 47.1(3) . .
C22 N9 Sm1 N3 29(7) . .
N10 N9 Sm1 N3 -137.1(3) . .
C22 N9 Sm1 K1 74(7) . .
N10 N9 Sm1 K1 -92.2(3) . .
C64 N4 Sm1 N10 -22.9(15) . .
N3 N4 Sm1 N10 -162.7(3) . .
K1 N4 Sm1 N10 115.56(19) . .
C64 N4 Sm1 N2 -142.0(15) . .
N3 N4 Sm1 N2 78.3(3) . .
K1 N4 Sm1 N2 -3.52(16) . .
C64 N4 Sm1 N5 131.2(14) . .
N3 N4 Sm1 N5 -8.5(3) . .
K1 N4 Sm1 N5 -90.3(2) . .
C64 N4 Sm1 N9 5.3(14) . .
N3 N4 Sm1 N9 -134.5(3) . .
K1 N4 Sm1 N9 143.8(2) . .
C64 N4 Sm1 N6 100.8(15) . .
N3 N4 Sm1 N6 -38.9(3) . .
K1 N4 Sm1 N6 -120.69(18) . .
C64 N4 Sm1 N8 12.6(17) . .
N3 N4 Sm1 N8 -127.2(4) . .
K1 N4 Sm1 N8 151.0(4) . .
C64 N4 Sm1 N1 -110.6(15) . .
N3 N4 Sm1 N1 109.6(3) . .
K1 N4 Sm1 N1 27.84(17) . .
C64 N4 Sm1 N7 -90.8(16) . .
N3 N4 Sm1 N7 129.4(6) . .
K1 N4 Sm1 N7 47.6(6) . .
C64 N4 Sm1 N3 139.8(16) . .
K1 N4 Sm1 N3 -81.8(3) . .
C64 N4 Sm1 K1 -138.5(15) . .
N3 N4 Sm1 K1 81.8(3) . .
C50 N6 Sm1 N10 68(3) . .
N5 N6 Sm1 N10 -145.0(3) . .
C50 N6 Sm1 N2 -116(3) . .
N5 N6 Sm1 N2 31.0(4) . .
C50 N6 Sm1 N5 -147(3) . .
C50 N6 Sm1 N9 47(3) . .
N5 N6 Sm1 N9 -166.8(3) . .
C50 N6 Sm1 N4 -28(3) . .
N5 N6 Sm1 N4 118.4(3) . .
C50 N6 Sm1 N8 128(3) . .
N5 N6 Sm1 N8 -85.1(3) . .
C50 N6 Sm1 N1 -123(3) . .
N5 N6 Sm1 N1 23.6(5) . .
C50 N6 Sm1 N7 155(3) . .
N5 N6 Sm1 N7 -58.4(3) . .
C50 N6 Sm1 N3 -47(3) . .
N5 N6 Sm1 N3 99.4(3) . .
C50 N6 Sm1 K1 -68(3) . .
N5 N6 Sm1 K1 78.5(3) . .
C35 N8 Sm1 N10 13.9(17) . .
N7 N8 Sm1 N10 -110.4(4) . .
K2 N8 Sm1 N10 167.5(3) . .
C35 N8 Sm1 N2 127.5(17) . .
N7 N8 Sm1 N2 3.3(4) . .
K2 N8 Sm1 N2 -78.9(2) . .
C35 N8 Sm1 N5 -149.0(18) . .
N7 N8 Sm1 N5 86.8(3) . .
K2 N8 Sm1 N5 4.6(2) . .
C35 N8 Sm1 N9 -16.5(18) . .
N7 N8 Sm1 N9 -140.8(3) . .
K2 N8 Sm1 N9 137.1(2) . .
C35 N8 Sm1 N4 -24(2) . .
N7 N8 Sm1 N4 -147.8(4) . .
K2 N8 Sm1 N4 130.1(3) . .
C35 N8 Sm1 N6 -116.8(18) . .
N7 N8 Sm1 N6 118.9(3) . .
K2 N8 Sm1 N6 36.8(2) . .
C35 N8 Sm1 N1 94.7(18) . .
N7 N8 Sm1 N1 -29.6(4) . .
K2 N8 Sm1 N1 -111.7(2) . .
C35 N8 Sm1 N7 124.2(19) . .
K2 N8 Sm1 N7 -82.2(3) . .
C35 N8 Sm1 N3 -105.7(18) . .
N7 N8 Sm1 N3 130.1(4) . .
K2 N8 Sm1 N3 47.9(5) . .
C35 N8 Sm1 K1 102.3(17) . .
N7 N8 Sm1 K1 -21.9(5) . .
K2 N8 Sm1 K1 -104.1(3) . .
C8 N1 Sm1 N10 54(4) . .
N2 N1 Sm1 N10 -176.9(3) . .
K1 N1 Sm1 N10 -113.41(17) . .
C8 N1 Sm1 N2 -129(4) . .
K1 N1 Sm1 N2 63.5(3) . .
C8 N1 Sm1 N5 -103(4) . .
N2 N1 Sm1 N5 26.4(4) . .
K1 N1 Sm1 N5 89.87(19) . .
C8 N1 Sm1 N9 75(4) . .
N2 N1 Sm1 N9 -156.3(3) . .
K1 N1 Sm1 N9 -92.84(17) . .
C8 N1 Sm1 N4 143(4) . .
N2 N1 Sm1 N4 -87.8(3) . .
K1 N1 Sm1 N4 -24.36(15) . .
C8 N1 Sm1 N6 -116(4) . .
N2 N1 Sm1 N6 12.6(5) . .
K1 N1 Sm1 N6 76.1(3) . .
C8 N1 Sm1 N8 -17(4) . .
N2 N1 Sm1 N8 112.5(3) . .
K1 N1 Sm1 N8 175.96(14) . .
C8 N1 Sm1 N7 -31(4) . .
N2 N1 Sm1 N7 97.7(3) . .
K1 N1 Sm1 N7 161.15(17) . .
C8 N1 Sm1 N3 172(4) . .
N2 N1 Sm1 N3 -59.4(3) . .
K1 N1 Sm1 N3 4.10(16) . .
C8 N1 Sm1 K1 168(4) . .
N2 N1 Sm1 K1 -63.5(3) . .
C36 N7 Sm1 N10 -49(2) . .
N8 N7 Sm1 N10 63.9(3) . .
K2 N7 Sm1 N10 124.55(19) . .
C36 N7 Sm1 N2 70(2) . .
N8 N7 Sm1 N2 -177.1(3) . .
K2 N7 Sm1 N2 -116.53(17) . .
C36 N7 Sm1 N5 161(2) . .
N8 N7 Sm1 N5 -86.1(3) . .
K2 N7 Sm1 N5 -25.49(16) . .
C36 N7 Sm1 N9 -72(2) . .
N8 N7 Sm1 N9 41.3(4) . .
K2 N7 Sm1 N9 101.85(18) . .
C36 N7 Sm1 N4 19(3) . .
N8 N7 Sm1 N4 132.4(6) . .
K2 N7 Sm1 N4 -167.0(5) . .
C36 N7 Sm1 N6 -172(2) . .
N8 N7 Sm1 N6 -59.1(3) . .
K2 N7 Sm1 N6 1.52(19) . .
C36 N7 Sm1 N8 -113(2) . .
K2 N7 Sm1 N8 60.6(3) . .
C36 N7 Sm1 N1 39(2) . .
N8 N7 Sm1 N1 152.1(3) . .
K2 N7 Sm1 N1 -147.29(18) . .
C36 N7 Sm1 N3 119(2) . .
N8 N7 Sm1 N3 -128.2(4) . .
K2 N7 Sm1 N3 -67.6(5) . .
C36 N7 Sm1 K1 57(2) . .
N8 N7 Sm1 K1 169.5(3) . .
K2 N7 Sm1 K1 -129.90(12) . .
C63 N3 Sm1 N10 -93(3) . .
N4 N3 Sm1 N10 19.6(4) . .
K1 N3 Sm1 N10 84.4(2) . .
C63 N3 Sm1 N2 152(3) . .
N4 N3 Sm1 N2 -96.1(3) . .
K1 N3 Sm1 N2 -31.31(16) . .
C63 N3 Sm1 N5 60(3) . .
N4 N3 Sm1 N5 172.3(3) . .
K1 N3 Sm1 N5 -122.97(17) . .
C63 N3 Sm1 N9 -69(3) . .
N4 N3 Sm1 N9 43.4(3) . .
K1 N3 Sm1 N9 108.19(18) . .
C63 N3 Sm1 N4 -112(3) . .
K1 N3 Sm1 N4 64.8(3) . .
C63 N3 Sm1 N6 29(3) . .
N4 N3 Sm1 N6 141.2(3) . .
K1 N3 Sm1 N6 -154.01(19) . .
C63 N3 Sm1 N8 18(3) . .
N4 N3 Sm1 N8 130.1(4) . .
K1 N3 Sm1 N8 -165.1(3) . .
C63 N3 Sm1 N1 179(100) . .
N4 N3 Sm1 N1 -69.0(3) . .
K1 N3 Sm1 N1 -4.24(17) . .
C63 N3 Sm1 N7 101(3) . .
N4 N3 Sm1 N7 -146.7(4) . .
K1 N3 Sm1 N7 -81.9(4) . .
C63 N3 Sm1 K1 -177(3) . .
N4 N3 Sm1 K1 -64.8(3) . .
N4 K1 Sm1 N10 -69.2(2) . .
N2 K1 Sm1 N10 116.0(2) . .
C7 K1 Sm1 N10 121.6(2) . .
N3 K1 Sm1 N10 -113.9(2) . .
C72 K1 Sm1 N10 51.2(3) . .
C64 K1 Sm1 N10 -64.05(19) . .
C71 K1 Sm1 N10 9.2(7) . .
C73 K1 Sm1 N10 36.7(3) . .
N1 K1 Sm1 N10 71.9(2) . .
C76 K1 Sm1 N10 -28.5(3) . .
C16 K1 Sm1 N10 -162.0(2) 2_665 .
C74 K1 Sm1 N10 10.9(3) . .
N4 K1 Sm1 N2 174.7(2) . .
C7 K1 Sm1 N2 5.5(2) . .
N3 K1 Sm1 N2 130.1(2) . .
C72 K1 Sm1 N2 -64.9(3) . .
C64 K1 Sm1 N2 179.9(2) . .
C71 K1 Sm1 N2 -106.8(7) . .
C73 K1 Sm1 N2 -79.4(3) . .
N1 K1 Sm1 N2 -44.1(2) . .
C76 K1 Sm1 N2 -144.6(3) . .
C16 K1 Sm1 N2 82.0(3) 2_665 .
C74 K1 Sm1 N2 -105.1(4) . .
N4 K1 Sm1 N5 106.7(2) . .
N2 K1 Sm1 N5 -68.0(2) . .
C7 K1 Sm1 N5 -62.5(2) . .
N3 K1 Sm1 N5 62.1(2) . .
C72 K1 Sm1 N5 -132.9(3) . .
C64 K1 Sm1 N5 111.89(19) . .
C71 K1 Sm1 N5 -174.8(7) . .
C73 K1 Sm1 N5 -147.4(3) . .
N1 K1 Sm1 N5 -112.2(2) . .
C76 K1 Sm1 N5 147.4(3) . .
C16 K1 Sm1 N5 13.9(2) 2_665 .
C74 K1 Sm1 N5 -173.2(3) . .
N4 K1 Sm1 N9 -36.3(2) . .
N2 K1 Sm1 N9 149.0(2) . .
C7 K1 Sm1 N9 154.5(2) . .
N3 K1 Sm1 N9 -80.9(2) . .
C72 K1 Sm1 N9 84.1(3) . .
C64 K1 Sm1 N9 -31.11(19) . .
C71 K1 Sm1 N9 42.2(7) . .
C73 K1 Sm1 N9 69.6(3) . .
N1 K1 Sm1 N9 104.8(2) . .
C76 K1 Sm1 N9 4.4(3) . .
C16 K1 Sm1 N9 -129.1(2) 2_665 .
C74 K1 Sm1 N9 43.8(3) . .
N2 K1 Sm1 N4 -174.7(2) . .
C7 K1 Sm1 N4 -169.2(2) . .
N3 K1 Sm1 N4 -44.6(2) . .
C72 K1 Sm1 N4 120.4(3) . .
C64 K1 Sm1 N4 5.2(2) . .
C71 K1 Sm1 N4 78.5(7) . .
C73 K1 Sm1 N4 105.9(3) . .
N1 K1 Sm1 N4 141.1(2) . .
C76 K1 Sm1 N4 40.7(3) . .
C16 K1 Sm1 N4 -92.8(3) 2_665 .
C74 K1 Sm1 N4 80.1(4) . .
N4 K1 Sm1 N6 74.1(2) . .
N2 K1 Sm1 N6 -100.7(2) . .
C7 K1 Sm1 N6 -95.1(2) . .
N3 K1 Sm1 N6 29.4(2) . .
C72 K1 Sm1 N6 -165.5(3) . .
C64 K1 Sm1 N6 79.2(2) . .
C71 K1 Sm1 N6 152.5(7) . .
C73 K1 Sm1 N6 180.0(3) . .
N1 K1 Sm1 N6 -144.8(2) . .
C76 K1 Sm1 N6 114.8(3) . .
C16 K1 Sm1 N6 -18.7(3) 2_665 .
C74 K1 Sm1 N6 154.2(4) . .
N4 K1 Sm1 N8 -150.9(3) . .
N2 K1 Sm1 N8 34.3(3) . .
C7 K1 Sm1 N8 39.9(3) . .
N3 K1 Sm1 N8 164.4(3) . .
C72 K1 Sm1 N8 -30.5(4) . .
C64 K1 Sm1 N8 -145.8(3) . .
C71 K1 Sm1 N8 -72.5(7) . .
C73 K1 Sm1 N8 -45.0(4) . .
N1 K1 Sm1 N8 -9.8(3) . .
C76 K1 Sm1 N8 -110.2(4) . .
C16 K1 Sm1 N8 116.3(3) 2_665 .
C74 K1 Sm1 N8 -70.8(4) . .
N4 K1 Sm1 N1 -141.1(2) . .
N2 K1 Sm1 N1 44.1(2) . .
C7 K1 Sm1 N1 49.7(2) . .
N3 K1 Sm1 N1 174.2(2) . .
C72 K1 Sm1 N1 -20.7(3) . .
C64 K1 Sm1 N1 -136.0(2) . .
C71 K1 Sm1 N1 -62.7(7) . .
C73 K1 Sm1 N1 -35.2(3) . .
C76 K1 Sm1 N1 -100.4(3) . .
C16 K1 Sm1 N1 126.1(3) 2_665 .
C74 K1 Sm1 N1 -61.0(4) . .
N4 K1 Sm1 N7 -164.9(2) . .
N2 K1 Sm1 N7 20.4(2) . .
C7 K1 Sm1 N7 25.9(2) . .
N3 K1 Sm1 N7 150.5(2) . .
C72 K1 Sm1 N7 -44.5(3) . .
C64 K1 Sm1 N7 -159.7(2) . .
C71 K1 Sm1 N7 -86.4(7) . .
C73 K1 Sm1 N7 -58.9(3) . .
N1 K1 Sm1 N7 -23.7(2) . .
C76 K1 Sm1 N7 -124.2(3) . .
C16 K1 Sm1 N7 102.4(2) 2_665 .
C74 K1 Sm1 N7 -84.7(4) . .
N4 K1 Sm1 N3 44.6(2) . .
N2 K1 Sm1 N3 -130.1(2) . .
C7 K1 Sm1 N3 -124.6(2) . .
C72 K1 Sm1 N3 165.0(3) . .
C64 K1 Sm1 N3 49.8(2) . .
C71 K1 Sm1 N3 123.1(7) . .
C73 K1 Sm1 N3 150.5(3) . .
N1 K1 Sm1 N3 -174.2(2) . .
C76 K1 Sm1 N3 85.3(3) . .
C16 K1 Sm1 N3 -48.1(2) 2_665 .
C74 K1 Sm1 N3 124.8(4) . .
